data_7113131
loop_
_publ_author_name
'Chartrand, Daniel'
'Hanan, Garry S.'

_publ_section_title
;
 Facile synthesis of multinuclear complexes based on a
 tetra(4-pyridyl)amidinate dirhodium(II) dimer
;
_journal_coden_ASTM CHCOFS
_journal_issue 6
_journal_name_full
;
 Chemical Communications (Cambridge, United Kingdom)
;
_journal_page_first 727
_journal_page_last 729
_journal_paper_doi 10.1039/b715205a
_journal_year 2008
_chemical_compound_source 'Synthesized by the authors. See text'
_chemical_formula_moiety '(C126 H91 N21 O12 Re4 Rh2), 4(F6P), 2(C2H3N)'
_chemical_formula_sum 'C130 H97 F24 N23 O12 P4 Re4 Rh2'
_chemical_formula_weight 3703.81
_chemical_name_common
;
tetra(N''-(2,2'-bipyridinetricarbony-rhenium(i))-N,N'-
diphenyl-isonicotamidate)(acetonitrile)dirhodium(ii)
tetrakis(hexafluorophospate), acetonitrile disolvate
;
_chemical_name_systematic
;
tetra(N"-(2,2'-bipyridinetricarbony-rhenium(I))-N,N'-diphenyl-
isonicotamidate)(acetonitrile)dirhodium(II) tetrakis(hexafluorophospate),
acetonitrile disolvate
;
_space_group_IT_number 19
_symmetry_cell_setting orthorhombic
_symmetry_space_group_name_Hall 'P 2ac 2ab'
_symmetry_space_group_name_H-M 'P 21 21 21'
_atom_sites_solution_hydrogens geom
_atom_sites_solution_primary direct
_atom_sites_solution_secondary difmap
_audit_creation_method SHELXL-97
_cell_angle_alpha 90.00
_cell_angle_beta 90.00
_cell_angle_gamma 90.00
_cell_formula_units_Z 4
_cell_length_a 20.3501(10)
_cell_length_b 26.4964(15)
_cell_length_c 26.9640(19)
_cell_measurement_reflns_used 83087
_cell_measurement_temperature 100(2)
_cell_measurement_theta_max 133.325
_cell_measurement_theta_min 5.479
_cell_volume 14539.1(15)
_computing_cell_refinement APEX2
_computing_data_collection 'APEX2 (Bruker, 2004)'
_computing_data_reduction 'SAINT (Bruker, 2004)'
_computing_molecular_graphics 'SHELXTL (Bruker, 1997)'
_computing_publication_material 'UdMX (local program)'
_computing_structure_refinement 'SHELXL97 (Sheldrick, 1997)'
_computing_structure_solution 'SHELXS97 (Sheldrick, 1997)'
_diffrn_ambient_temperature 100(2)
_diffrn_detector_area_resol_mean 5.5
_diffrn_measured_fraction_theta_full 0.917
_diffrn_measured_fraction_theta_max 0.917
_diffrn_measurement_device_type 'Bruker Microstar'
_diffrn_measurement_method \w
_diffrn_radiation_monochromator 'Helios optics'
_diffrn_radiation_source 'Micro source'
_diffrn_radiation_type CuK\a
_diffrn_radiation_wavelength 1.54178
_diffrn_reflns_av_R_equivalents 0.065
_diffrn_reflns_av_sigmaI/netI 0.0421
_diffrn_reflns_limit_h_max 22
_diffrn_reflns_limit_h_min -24
_diffrn_reflns_limit_k_max 31
_diffrn_reflns_limit_k_min -31
_diffrn_reflns_limit_l_max 27
_diffrn_reflns_limit_l_min -29
_diffrn_reflns_number 198164
_diffrn_reflns_theta_full 67.77
_diffrn_reflns_theta_max 67.77
_diffrn_reflns_theta_min 2.34
_diffrn_standards_decay_% 0.00
_diffrn_standards_interval_count 0
_diffrn_standards_interval_time 0
_diffrn_standards_number 0
_exptl_absorpt_coefficient_mu 9.361
_exptl_absorpt_correction_T_max 0.327
_exptl_absorpt_correction_T_min 0.143
_exptl_absorpt_correction_type multi-scan
_exptl_absorpt_process_details 'Sadabs (Sheldrick,2004)'
_exptl_crystal_colour green
_exptl_crystal_density_diffrn 1.692
_exptl_crystal_density_method 'not measured'
_exptl_crystal_description block
_exptl_crystal_F_000 7200
_exptl_crystal_size_max 0.24
_exptl_crystal_size_mid 0.13
_exptl_crystal_size_min 0.12
_refine_diff_density_max 1.430
_refine_diff_density_min -0.944
_refine_diff_density_rms 0.192
_refine_ls_abs_structure_details 'Flack H D (1983), Acta Cryst. A39, 876-881'
_refine_ls_abs_structure_Flack 0.38(3)
_refine_ls_extinction_method none
_refine_ls_goodness_of_fit_ref 1.126
_refine_ls_hydrogen_treatment constr
_refine_ls_matrix_type full
_refine_ls_number_parameters 1593
_refine_ls_number_reflns 23443
_refine_ls_number_restraints 1998
_refine_ls_restrained_S_all 1.260
_refine_ls_R_factor_all 0.1374
_refine_ls_R_factor_gt 0.1087
_refine_ls_shift/su_max 0.009
_refine_ls_shift/su_mean 0.000
_refine_ls_structure_factor_coef Fsqd
_refine_ls_weighting_details 'calc w=1/[\s^2^(Fo^2^)+(0.1234P)^2^+186.1247P] where P=(Fo^2^+2Fc^2^)/3'
_refine_ls_weighting_scheme calc
_refine_ls_wR_factor_gt 0.2779
_refine_ls_wR_factor_ref 0.3030
_reflns_number_gt 18001
_reflns_number_total 23443
_reflns_threshold_expression I>2\s(I)
_cod_duplicate_entry 7102875
_cod_data_source_file b715205a.txt
_cod_data_source_block gar160
_cod_depositor_comments
;
The following automatic conversions were performed:

'_symmetry_cell_setting' value 'Orthorhombic' changed to
'orthorhombic' according to
/usr/data/users/saulius/automatic-downloads/retrospective/RSC/lib/dictionaries/cif_core.dic
dictionary named 'cif_core.dic' version 2.4.2 from 2011-04-26.

Automatic conversion script
Id: cif_fix_values 2281 2013-09-26 08:29:07Z andrius 
;
_cod_original_sg_symbol_H-M P212121
_cod_database_code 7113131

loop_
_symmetry_equiv_pos_as_xyz
'x, y, z'
'-x+1/2, -y, z+1/2'
'-x, y+1/2, -z+1/2'
'x+1/2, -y+1/2, -z'

loop_
_atom_site_label
_atom_site_type_symbol
_atom_site_fract_x
_atom_site_fract_y
_atom_site_fract_z
_atom_site_U_iso_or_equiv
_atom_site_adp_type
_atom_site_occupancy
_atom_site_symmetry_multiplicity
_atom_site_calc_flag
_atom_site_refinement_flags
_atom_site_disorder_assembly
_atom_site_disorder_group
Rh1 Rh 0.44576(8) 0.82269(6) 0.27577(8) 0.0735(5) Uani 1 1 d . . .
Rh2 Rh 0.45476(8) 0.75190(7) 0.21981(8) 0.0757(5) Uani 1 1 d . . .
Re1 Re 0.08175(5) 0.64675(4) 0.38413(5) 0.0853(4) Uani 1 1 d DU . .
Re2 Re 0.74936(6) 0.63570(5) 0.45478(6) 0.0916(4) Uani 1 1 d D . .
Re3 Re 0.15398(9) 0.91871(7) 0.02742(7) 0.1243(7) Uani 1 1 d DU . .
Re4A Re 0.8250(4) 0.9293(3) 0.1356(5) 0.109(2) Uani 0.274(7) 1 d PDU A 2
Re4B Re 0.81670(12) 0.92621(12) 0.1012(2) 0.1079(12) Uani 0.726(7) 1 d PDU A 1
P1 P 0.8768(15) 0.7048(11) 0.1653(11) 0.162(10) Uiso 0.5 1 d PD B 1
P2 P 0.4868(17) 0.5266(13) 0.4503(13) 0.73(7) Uiso 1 1 d D . .
P3 P 0.0619(10) 0.9403(7) 0.2352(7) 0.197(6) Uiso 1 1 d D . .
P4 P 0.7827(14) 0.8520(10) 0.4524(10) 0.296(13) Uiso 1 1 d D . .
P5 P 0.075(3) 0.609(2) 0.171(2) 0.35(4) Uiso 0.5 1 d PG C 2
F1 F 0.842(4) 0.704(4) 0.2186(19) 0.406(9) Uiso 0.5 1 d PD B 1
F2 F 0.926(4) 0.661(3) 0.184(3) 0.406(9) Uiso 0.5 1 d PD B 1
F3 F 0.927(4) 0.747(3) 0.185(3) 0.406(9) Uiso 0.5 1 d PD B 1
F4 F 0.827(4) 0.662(3) 0.146(3) 0.406(9) Uiso 0.5 1 d PD B 1
F5 F 0.828(4) 0.748(3) 0.147(3) 0.406(9) Uiso 0.5 1 d PD B 1
F6 F 0.913(4) 0.704(4) 0.1123(19) 0.406(9) Uiso 0.5 1 d PD B 1
F7 F 0.538(3) 0.4825(19) 0.464(2) 0.406(9) Uiso 1 1 d D . .
F8 F 0.515(3) 0.562(2) 0.4938(18) 0.406(9) Uiso 1 1 d D . .
F9 F 0.542(2) 0.550(2) 0.415(2) 0.406(9) Uiso 1 1 d D . .
F10 F 0.432(2) 0.504(2) 0.486(2) 0.406(9) Uiso 1 1 d D . .
F11 F 0.459(3) 0.493(2) 0.4058(18) 0.406(9) Uiso 1 1 d D . .
F12 F 0.439(3) 0.5742(18) 0.439(2) 0.406(9) Uiso 1 1 d D . .
F13 F 0.079(3) 0.9651(19) 0.1826(13) 0.406(9) Uiso 1 1 d D . .
F14 F 0.094(3) 0.8877(14) 0.218(2) 0.406(9) Uiso 1 1 d D . .
F15 F -0.0056(19) 0.919(2) 0.2123(19) 0.406(9) Uiso 1 1 d D . .
F16 F 0.1302(18) 0.961(2) 0.257(2) 0.406(9) Uiso 1 1 d D . .
F17 F 0.024(3) 0.9905(15) 0.253(2) 0.406(9) Uiso 1 1 d D . .
F18 F 0.048(3) 0.9139(19) 0.2881(13) 0.406(9) Uiso 1 1 d D . .
F19 F 0.718(2) 0.826(2) 0.474(2) 0.406(9) Uiso 1 1 d D . .
F20 F 0.828(3) 0.8073(18) 0.475(2) 0.406(9) Uiso 1 1 d D . .
F21 F 0.790(3) 0.8795(19) 0.5056(15) 0.406(9) Uiso 1 1 d D . .
F22 F 0.775(3) 0.8223(19) 0.4008(15) 0.406(9) Uiso 1 1 d D . .
F23 F 0.743(3) 0.9000(16) 0.432(2) 0.406(9) Uiso 1 1 d D . .
F24 F 0.850(2) 0.875(2) 0.432(2) 0.406(9) Uiso 1 1 d D . .
F25 F 0.109(5) 0.633(4) 0.123(3) 0.406(9) Uiso 0.5 1 d PG C 2
F26 F 0.032(5) 0.573(3) 0.136(3) 0.406(9) Uiso 0.5 1 d PG C 2
F27 F 0.131(4) 0.566(3) 0.174(4) 0.406(9) Uiso 0.5 1 d PG C 2
F28 F 0.019(4) 0.651(3) 0.169(4) 0.406(9) Uiso 0.5 1 d PG C 2
F29 F 0.118(5) 0.644(3) 0.206(3) 0.406(9) Uiso 0.5 1 d PG C 2
F30 F 0.040(5) 0.584(4) 0.219(3) 0.406(9) Uiso 0.5 1 d PG C 2
O1 O -0.0547(5) 0.6150(6) 0.4200(7) 0.089(5) Uani 1 1 d DU . .
O2 O 0.0786(10) 0.5523(7) 0.3195(9) 0.128(7) Uani 1 1 d DU . .
O3 O 0.1367(10) 0.5808(9) 0.4671(7) 0.126(7) Uani 1 1 d DU . .
O4 O 0.8596(8) 0.5809(7) 0.5098(7) 0.105(6) Uani 1 1 d DU . .
O5 O 0.7487(14) 0.7200(8) 0.5319(9) 0.147(9) Uani 1 1 d DU . .
O6 O 0.6490(9) 0.5832(8) 0.5214(7) 0.113(6) Uani 1 1 d DU . .
O7 O 0.0486(15) 0.9427(13) -0.0500(12) 0.196(13) Uani 1 1 d DU . .
O8 O 0.1093(15) 1.0083(8) 0.0902(10) 0.160(10) Uani 1 1 d DU . .
O9 O 0.2452(14) 0.9943(11) -0.0232(10) 0.166(10) Uani 1 1 d DU . .
O10 O 0.952(3) 0.980(4) 0.103(4) 0.161(9) Uiso 0.274(7) 1 d PDU A 2
O11 O 0.858(6) 0.841(3) 0.067(3) 0.163(9) Uiso 0.274(7) 1 d PDU A 2
O12 O 0.751(5) 0.987(4) 0.055(3) 0.162(9) Uiso 0.274(7) 1 d PDU A 2
O20 O 0.9482(13) 0.9751(16) 0.0750(16) 0.160(8) Uiso 0.726(7) 1 d PDU A 1
O21 O 0.865(2) 0.8355(12) 0.0412(15) 0.165(8) Uiso 0.726(7) 1 d PDU A 1
O22 O 0.758(2) 0.9591(17) 0.0022(8) 0.170(8) Uiso 0.726(7) 1 d PDU A 1
N1 N 0.438(3) 0.8888(12) 0.3229(16) 0.177(12) Uani 1 1 d U . .
N2 N 0.3611(7) 0.7898(6) 0.3040(7) 0.062(4) Uani 1 1 d U . .
N3 N 0.3867(8) 0.7144(6) 0.2629(8) 0.071(4) Uani 1 1 d U . .
N4 N 0.5022(10) 0.7821(8) 0.3275(10) 0.085(5) Uani 1 1 d U . .
N5 N 0.5301(10) 0.7247(8) 0.2637(10) 0.085(5) Uani 1 1 d U . .
N6 N 0.3902(8) 0.8577(7) 0.2215(8) 0.071(4) Uani 1 1 d U . .
N7 N 0.3784(9) 0.7830(7) 0.1801(8) 0.072(4) Uani 1 1 d U . .
N8 N 0.5331(9) 0.8469(8) 0.2397(10) 0.091(6) Uani 1 1 d U A .
N9 N 0.5210(11) 0.7924(9) 0.1788(11) 0.099(6) Uani 1 1 d U A .
N10 N 0.1797(8) 0.6729(8) 0.3560(9) 0.074(4) Uani 1 1 d U . .
N11 N 0.6724(9) 0.6707(8) 0.4088(10) 0.091(5) Uani 1 1 d DU . .
N12 N 0.2272(11) 0.8960(9) 0.0822(10) 0.092(6) Uani 1 1 d U . .
N13A N 0.7275(19) 0.901(2) 0.1584(11) 0.094(9) Uiso 0.274(7) 1 d PDU A 2
N13B N 0.7217(13) 0.8935(10) 0.1289(7) 0.093(7) Uiso 0.726(7) 1 d PDU A 1
N14 N 0.0784(10) 0.7188(8) 0.4259(10) 0.123(8) Uani 1 1 d DU . .
N15 N 0.0505(11) 0.7007(10) 0.3309(10) 0.136(9) Uani 1 1 d DU . .
N16 N 0.7533(11) 0.5803(9) 0.3936(9) 0.119(7) Uani 1 1 d DU . .
N17 N 0.8119(10) 0.6696(10) 0.4028(9) 0.127(8) Uani 1 1 d DU . .
N18 N 0.1880(16) 0.8518(11) -0.0125(11) 0.190(13) Uani 1 1 d DU . .
N19 N 0.1005(11) 0.8607(10) 0.0618(9) 0.129(8) Uani 1 1 d DU . .
N20 N 0.850(4) 0.8916(17) 0.2038(12) 0.137(7) Uiso 0.274(7) 1 d PDU A 2
N21 N 0.802(5) 0.9815(19) 0.1942(14) 0.136(7) Uiso 0.274(7) 1 d PDU A 2
N30 N 0.8448(18) 0.9093(11) 0.1769(8) 0.128(6) Uiso 0.726(7) 1 d PDU A 1
N31 N 0.7859(18) 0.9894(9) 0.1469(9) 0.136(7) Uiso 0.726(7) 1 d PDU A 1
N500 N 0.156(4) 0.625(4) -0.006(4) 0.224(15) Uiso 0.5 1 d PDU D 2
N510 N -0.026(3) 0.412(2) 0.146(2) 0.224(15) Uiso 0.5 1 d PRDU . 1
N520 N 0.644(4) 1.049(4) 0.425(4) 0.224(15) Uiso 0.5 1 d PDU E 1
N530 N 0.755(4) 0.531(2) 0.145(2) 0.224(15) Uiso 0.5 1 d PRDU E 2
C1 C 0.434(3) 0.9231(15) 0.3460(19) 0.172(12) Uani 1 1 d U . .
C2 C 0.425(3) 0.9653(16) 0.376(2) 0.191(16) Uani 1 1 d U . .
H2A H 0.4424 0.9953 0.3597 0.286 Uiso 1 1 calc R . .
H2B H 0.4468 0.9603 0.408 0.286 Uiso 1 1 calc R . .
H2C H 0.3773 0.9699 0.3818 0.286 Uiso 1 1 calc R . .
C3 C 0.3501(11) 0.7411(8) 0.2932(10) 0.071(5) Uani 1 1 d U . .
C4 C 0.2915(10) 0.7153(8) 0.3189(9) 0.062(4) Uani 1 1 d U . .
C5 C 0.2483(10) 0.6892(8) 0.2876(9) 0.066(4) Uani 1 1 d U . .
H5 H 0.2555 0.6859 0.253 0.079 Uiso 1 1 calc R . .
C6 C 0.1937(12) 0.6684(10) 0.3115(12) 0.083(5) Uani 1 1 d U . .
H6 H 0.1645 0.6489 0.2917 0.099 Uiso 1 1 calc R . .
C7 C 0.2218(11) 0.6955(9) 0.3883(11) 0.076(5) Uani 1 1 d U . .
H7 H 0.2129 0.6971 0.4229 0.092 Uiso 1 1 calc R . .
C8 C 0.2792(10) 0.7165(8) 0.3678(9) 0.066(5) Uani 1 1 d U . .
H8 H 0.3104 0.7319 0.3892 0.079 Uiso 1 1 calc R . .
C9 C 0.3092(9) 0.8213(7) 0.3211(8) 0.074(4) Uani 1 1 d DU . .
C10 C 0.3187(10) 0.8482(7) 0.3640(8) 0.088(5) Uani 1 1 d DU . .
H10 H 0.3587 0.8449 0.3818 0.105 Uiso 1 1 calc R . .
C11 C 0.2687(11) 0.8809(8) 0.3815(9) 0.096(6) Uani 1 1 d DU . .
H11 H 0.2742 0.8988 0.4118 0.115 Uiso 1 1 calc R . .
C12 C 0.2135(11) 0.8862(9) 0.3546(10) 0.092(6) Uani 1 1 d DU . .
H12 H 0.1816 0.9103 0.3647 0.111 Uiso 1 1 calc R . .
C13 C 0.2021(10) 0.8583(9) 0.3137(9) 0.085(5) Uani 1 1 d DU . .
H13 H 0.1611 0.8609 0.297 0.102 Uiso 1 1 calc R . .
C14 C 0.2499(10) 0.8258(8) 0.2959(8) 0.078(5) Uani 1 1 d DU . .
H14 H 0.2423 0.8067 0.2666 0.094 Uiso 1 1 calc R . .
C15 C 0.3902(10) 0.6626(7) 0.2641(8) 0.078(5) Uani 1 1 d DU . .
C16 C 0.4107(9) 0.6361(7) 0.3049(8) 0.076(5) Uani 1 1 d DU . .
H16 H 0.4169 0.6534 0.3354 0.091 Uiso 1 1 calc R . .
C17 C 0.4229(11) 0.5838(7) 0.3026(9) 0.093(6) Uani 1 1 d DU . .
H17 H 0.4383 0.5661 0.3309 0.112 Uiso 1 1 calc R . .
C18 C 0.4124(14) 0.5594(8) 0.2594(10) 0.101(6) Uani 1 1 d DU . .
H18 H 0.419 0.5239 0.2576 0.121 Uiso 1 1 calc R . .
C19 C 0.3924(15) 0.5849(8) 0.2185(10) 0.110(7) Uani 1 1 d DU . .
H19 H 0.3861 0.5672 0.1883 0.131 Uiso 1 1 calc R . .
C20 C 0.3810(14) 0.6364(8) 0.2203(9) 0.103(6) Uani 1 1 d DU . .
H20 H 0.3668 0.6538 0.1914 0.124 Uiso 1 1 calc R . .
C21 C 0.5346(13) 0.7414(10) 0.3078(13) 0.088(6) Uani 1 1 d U . .
C22 C 0.5794(11) 0.7179(9) 0.3479(12) 0.086(5) Uani 1 1 d U . .
C23 C 0.6316(12) 0.7456(11) 0.3665(13) 0.095(6) Uani 1 1 d DU . .
H23 H 0.6379 0.7797 0.3569 0.114 Uiso 1 1 calc R . .
C24 C 0.6747(12) 0.7222(9) 0.3996(12) 0.090(6) Uani 1 1 d DU . .
H24 H 0.7066 0.7421 0.4163 0.109 Uiso 1 1 calc R . .
C25 C 0.6234(11) 0.6447(10) 0.3892(12) 0.090(6) Uani 1 1 d DU . .
H25 H 0.619 0.6102 0.398 0.108 Uiso 1 1 calc R . .
C26 C 0.5775(11) 0.6657(9) 0.3558(11) 0.085(5) Uani 1 1 d DU . .
H26 H 0.5462 0.645 0.3393 0.102 Uiso 1 1 calc R . .
C27 C 0.4878(10) 0.7879(8) 0.3780(9) 0.089(5) Uani 1 1 d DU . .
C28 C 0.4520(10) 0.7529(8) 0.4040(9) 0.091(6) Uani 1 1 d DU . .
H28 H 0.4399 0.7219 0.3889 0.109 Uiso 1 1 calc R . .
C29 C 0.4333(10) 0.7633(8) 0.4537(9) 0.089(6) Uani 1 1 d DU . .
H29 H 0.4092 0.7392 0.4724 0.107 Uiso 1 1 calc R . .
C30 C 0.4501(12) 0.8078(9) 0.4740(9) 0.092(6) Uani 1 1 d DU . .
H30 H 0.4363 0.8153 0.5068 0.111 Uiso 1 1 calc R . .
C31 C 0.4861(12) 0.8423(8) 0.4489(9) 0.090(6) Uani 1 1 d DU . .
H31 H 0.4977 0.8733 0.4643 0.108 Uiso 1 1 calc R . .
C32 C 0.5062(11) 0.8326(8) 0.4007(9) 0.089(6) Uani 1 1 d DU . .
H32 H 0.5324 0.8564 0.3834 0.107 Uiso 1 1 calc R . .
C33 C 0.5789(10) 0.6938(8) 0.2415(10) 0.096(5) Uani 1 1 d DU . .
C34 C 0.5602(11) 0.6504(8) 0.2177(9) 0.105(6) Uani 1 1 d DU . .
H34 H 0.5153 0.6405 0.2167 0.126 Uiso 1 1 calc R . .
C35 C 0.6095(12) 0.6203(9) 0.1946(11) 0.119(7) Uani 1 1 d DU . .
H35 H 0.5981 0.5895 0.1789 0.143 Uiso 1 1 calc R . .
C36 C 0.6724(11) 0.6362(11) 0.1954(12) 0.124(7) Uani 1 1 d DU . .
H36 H 0.7044 0.617 0.1781 0.149 Uiso 1 1 calc R . .
C37 C 0.6920(11) 0.6781(11) 0.2196(12) 0.120(7) Uani 1 1 d DU . .
H37 H 0.7371 0.6873 0.2205 0.144 Uiso 1 1 calc R . .
C38 C 0.6452(11) 0.7071(9) 0.2429(11) 0.109(7) Uani 1 1 d DU . .
H38 H 0.6582 0.7367 0.2602 0.131 Uiso 1 1 calc R . .
C39 C 0.3655(11) 0.8306(9) 0.1863(10) 0.073(5) Uani 1 1 d U . .
C40 C 0.3177(13) 0.8540(10) 0.1499(11) 0.083(5) Uani 1 1 d U . .
C41 C 0.2570(13) 0.8729(9) 0.1631(12) 0.087(6) Uani 1 1 d U . .
H41 H 0.2442 0.8728 0.1969 0.105 Uiso 1 1 calc R . .
C42 C 0.2162(13) 0.8912(10) 0.1290(12) 0.084(6) Uani 1 1 d U . .
H42 H 0.1743 0.9019 0.1404 0.1 Uiso 1 1 calc R . .
C43 C 0.2855(15) 0.8799(12) 0.0673(14) 0.100(7) Uani 1 1 d U . .
H43 H 0.2961 0.8817 0.033 0.121 Uiso 1 1 calc R . .
C44 C 0.3339(13) 0.8594(10) 0.1016(11) 0.090(6) Uani 1 1 d U . .
H44 H 0.3763 0.8499 0.0902 0.108 Uiso 1 1 calc R . .
C45 C 0.3925(9) 0.9120(7) 0.2197(9) 0.080(5) Uani 1 1 d DU . .
C46 C 0.4307(9) 0.9360(8) 0.1848(9) 0.095(6) Uani 1 1 d DU . .
H46 H 0.4529 0.917 0.1601 0.114 Uiso 1 1 calc R . .
C47 C 0.4368(11) 0.9891(8) 0.1859(10) 0.105(6) Uani 1 1 d DU . .
H47 H 0.4628 1.006 0.1618 0.126 Uiso 1 1 calc R . .
C48 C 0.4055(12) 1.0155(8) 0.2213(11) 0.106(6) Uani 1 1 d DU . .
H48 H 0.4116 1.051 0.223 0.127 Uiso 1 1 calc R . .
C49 C 0.3656(13) 0.9929(8) 0.2548(11) 0.108(6) Uani 1 1 d DU . .
H49 H 0.3421 1.0126 0.2783 0.129 Uiso 1 1 calc R . .
C50 C 0.3593(11) 0.9409(7) 0.2546(10) 0.094(6) Uani 1 1 d DU . .
H50 H 0.3321 0.9248 0.2785 0.113 Uiso 1 1 calc R . .
C51 C 0.3401(11) 0.7532(8) 0.1501(9) 0.090(5) Uani 1 1 d DU . .
C52 C 0.3648(12) 0.7269(9) 0.1106(10) 0.117(7) Uani 1 1 d DU . .
H52 H 0.4091 0.7324 0.1008 0.14 Uiso 1 1 calc R . .
C53 C 0.3263(14) 0.6919(11) 0.0840(11) 0.127(7) Uani 1 1 d DU . .
H53 H 0.3448 0.6738 0.057 0.153 Uiso 1 1 calc R . .
C54 C 0.2630(14) 0.6841(11) 0.0972(11) 0.123(7) Uani 1 1 d DU . .
H54 H 0.2365 0.6613 0.0787 0.148 Uiso 1 1 calc R . .
C55 C 0.2374(12) 0.7087(10) 0.1363(11) 0.109(7) Uani 1 1 d DU . .
H55 H 0.1934 0.7023 0.1462 0.13 Uiso 1 1 calc R . .
C56 C 0.2749(11) 0.7432(9) 0.1624(9) 0.092(6) Uani 1 1 d DU . .
H56 H 0.2556 0.7606 0.1895 0.111 Uiso 1 1 calc R . .
C57 C 0.5482(13) 0.8288(10) 0.1950(11) 0.097(6) Uani 1 1 d DU . .
C58A C 0.609(2) 0.859(2) 0.1842(12) 0.073(7) Uiso 0.274(7) 1 d PDU A 2
C58B C 0.6087(13) 0.8500(10) 0.1686(8) 0.073(6) Uiso 0.726(7) 1 d PDU A 1
C59A C 0.663(3) 0.8287(18) 0.172(2) 0.080(7) Uiso 0.274(7) 1 d PDU A 2
C59B C 0.6650(15) 0.8211(11) 0.1569(10) 0.080(6) Uiso 0.726(7) 1 d PDU A 1
H59A H 0.6597 0.7929 0.1724 0.095 Uiso 0.274(7) 1 calc PR A 2
H59B H 0.6659 0.7858 0.163 0.096 Uiso 0.726(7) 1 calc PR A 1
C60A C 0.719(2) 0.851(2) 0.160(2) 0.088(7) Uiso 0.274(7) 1 d PDU A 2
C60B C 0.7160(15) 0.8439(11) 0.1374(11) 0.088(7) Uiso 0.726(7) 1 d PDU A 1
H60A H 0.7555 0.8301 0.153 0.105 Uiso 0.274(7) 1 calc PR A 2
H60B H 0.7523 0.8234 0.1285 0.106 Uiso 0.726(7) 1 calc PR A 1
C61A C 0.676(3) 0.929(2) 0.170(3) 0.095(8) Uiso 0.274(7) 1 d PDU A 2
C61B C 0.6666(15) 0.9204(12) 0.1381(12) 0.097(8) Uiso 0.726(7) 1 d PDU A 1
H61A H 0.6809 0.965 0.1686 0.114 Uiso 0.274(7) 1 calc PR A 2
H61B H 0.6669 0.9552 0.1297 0.116 Uiso 0.726(7) 1 calc PR A 1
C62A C 0.618(2) 0.912(2) 0.183(3) 0.082(8) Uiso 0.274(7) 1 d PDU A 2
C62B C 0.6129(14) 0.9020(12) 0.1576(12) 0.084(7) Uiso 0.726(7) 1 d PDU A 1
H62A H 0.5831 0.934 0.1922 0.098 Uiso 0.274(7) 1 calc PR A 2
H62B H 0.5768 0.9236 0.1645 0.1 Uiso 0.726(7) 1 calc PR A 1
C63 C 0.5751(15) 0.8785(9) 0.2725(13) 0.154(10) Uani 1 1 d DU . .
C64 C 0.5562(15) 0.9248(10) 0.2903(13) 0.166(10) Uani 1 1 d DU A .
H64 H 0.5148 0.9389 0.2816 0.2 Uiso 1 1 calc R . .
C65 C 0.6000(18) 0.9512(10) 0.3220(13) 0.173(11) Uani 1 1 d DU . .
H65 H 0.5879 0.9827 0.3361 0.208 Uiso 1 1 calc R A .
C66 C 0.6592(17) 0.9307(12) 0.3317(15) 0.171(11) Uani 1 1 d DU A .
H66 H 0.6895 0.9498 0.3508 0.206 Uiso 1 1 calc R . .
C67 C 0.6781(15) 0.8846(12) 0.3160(15) 0.169(10) Uani 1 1 d DU . .
H67 H 0.7198 0.8711 0.3247 0.203 Uiso 1 1 calc R A .
C68 C 0.6348(15) 0.8578(10) 0.2869(14) 0.157(10) Uani 1 1 d DU A .
H68 H 0.646 0.8246 0.2765 0.188 Uiso 1 1 calc R . .
C69 C 0.5257(14) 0.7807(11) 0.1264(10) 0.123(7) Uani 1 1 d DU . .
C70 C 0.5380(14) 0.7332(11) 0.1087(12) 0.132(8) Uani 1 1 d DU A .
H70 H 0.5521 0.7076 0.131 0.158 Uiso 1 1 calc R . .
C71 C 0.5299(16) 0.7215(12) 0.0581(12) 0.144(8) Uani 1 1 d DU . .
H71 H 0.5392 0.6887 0.0459 0.173 Uiso 1 1 calc R A .
C72 C 0.5086(18) 0.7582(13) 0.0274(11) 0.146(9) Uani 1 1 d DU A .
H72 H 0.4997 0.7502 -0.0063 0.175 Uiso 1 1 calc R . .
C73 C 0.4994(17) 0.8060(12) 0.0432(12) 0.139(8) Uani 1 1 d DU . .
H73 H 0.4874 0.8315 0.0201 0.167 Uiso 1 1 calc R A .
C74 C 0.5074(16) 0.8183(11) 0.0928(12) 0.129(8) Uani 1 1 d DU A .
H74 H 0.5005 0.8519 0.1039 0.155 Uiso 1 1 calc R . .
C75 C -0.0034(7) 0.6273(10) 0.4068(12) 0.092(6) Uani 1 1 d DU . .
C76 C 0.0830(15) 0.5880(10) 0.3433(14) 0.126(8) Uani 1 1 d DU . .
C77 C 0.1206(13) 0.6053(12) 0.4336(10) 0.116(8) Uani 1 1 d DU . .
C78 C 0.0865(11) 0.7254(11) 0.4722(12) 0.132(8) Uani 1 1 d DU . .
H78 H 0.0985 0.6971 0.492 0.158 Uiso 1 1 calc R . .
C79 C 0.0789(13) 0.7697(12) 0.4943(14) 0.133(9) Uani 1 1 d DU . .
H79 H 0.0865 0.7735 0.5288 0.16 Uiso 1 1 calc R . .
C80 C 0.0600(15) 0.8097(13) 0.4657(15) 0.137(9) Uani 1 1 d DU . .
H80 H 0.0494 0.8405 0.4819 0.165 Uiso 1 1 calc R . .
C81 C 0.0558(16) 0.8080(12) 0.4184(15) 0.138(9) Uani 1 1 d DU . .
H81 H 0.0484 0.8373 0.399 0.166 Uiso 1 1 calc R . .
C82 C 0.0628(14) 0.7592(11) 0.3967(13) 0.128(8) Uani 1 1 d DU . .
C83 C 0.0518(12) 0.7506(13) 0.3437(12) 0.141(9) Uani 1 1 d DU . .
C84 C 0.0437(14) 0.7889(13) 0.3113(14) 0.152(10) Uani 1 1 d DU . .
H84 H 0.0441 0.8229 0.3226 0.182 Uiso 1 1 calc R . .
C85 C 0.0351(17) 0.7787(15) 0.2630(16) 0.162(11) Uani 1 1 d DU . .
H85 H 0.0316 0.8062 0.2405 0.194 Uiso 1 1 calc R . .
C86 C 0.031(2) 0.7278(17) 0.2435(14) 0.181(13) Uani 1 1 d DU . .
H86 H 0.0243 0.7199 0.2095 0.218 Uiso 1 1 calc R . .
C87 C 0.0384(15) 0.6903(13) 0.2831(12) 0.142(10) Uani 1 1 d DU . .
H87 H 0.0344 0.6558 0.2741 0.17 Uiso 1 1 calc R . .
C88 C 0.8171(11) 0.6031(9) 0.4916(10) 0.092(6) Uani 1 1 d DU . .
C89 C 0.745(2) 0.6870(12) 0.5041(12) 0.146(10) Uani 1 1 d DU . .
C90 C 0.6872(12) 0.6013(11) 0.4952(11) 0.104(7) Uani 1 1 d DU . .
C91 C 0.7241(12) 0.5382(10) 0.3898(12) 0.121(8) Uani 1 1 d DU . .
H91 H 0.6966 0.5285 0.4166 0.145 Uiso 1 1 calc R . .
C92 C 0.7282(15) 0.5063(12) 0.3517(14) 0.135(8) Uani 1 1 d DU . .
H92 H 0.7047 0.4754 0.3505 0.162 Uiso 1 1 calc R . .
C93 C 0.7688(17) 0.5216(14) 0.3148(15) 0.140(9) Uani 1 1 d DU . .
H93 H 0.7748 0.4994 0.2875 0.168 Uiso 1 1 calc R . .
C94 C 0.7994(15) 0.5634(13) 0.3139(13) 0.135(8) Uani 1 1 d DU . .
H94 H 0.8265 0.5724 0.2866 0.162 Uiso 1 1 calc R . .
C95 C 0.7917(15) 0.5964(12) 0.3552(13) 0.130(8) Uani 1 1 d DU . .
C96 C 0.8204(12) 0.6470(12) 0.3577(13) 0.137(9) Uani 1 1 d DU . .
C97 C 0.8546(15) 0.6674(14) 0.3197(14) 0.155(10) Uani 1 1 d DU . .
H97 H 0.8587 0.6495 0.2893 0.186 Uiso 1 1 calc R . .
C98 C 0.883(2) 0.7129(17) 0.3249(17) 0.163(12) Uani 1 1 d DU . .
H98 H 0.9053 0.7272 0.2975 0.196 Uiso 1 1 calc R . .
C99 C 0.8798(14) 0.7411(16) 0.3712(19) 0.20(3) Uani 1 1 d D . .
H99 H 0.901 0.7726 0.3765 0.242 Uiso 1 1 calc R . .
C100 C 0.8399(14) 0.7150(12) 0.4089(13) 0.130(9) Uani 1 1 d DU . .
H100 H 0.8336 0.7314 0.4398 0.156 Uiso 1 1 calc R . .
C101 C 0.086(2) 0.936(2) -0.0186(18) 0.195(13) Uani 1 1 d DU . .
C102 C 0.130(2) 0.9759(13) 0.0658(16) 0.158(11) Uani 1 1 d DU . .
C103 C 0.212(2) 0.9637(16) -0.0062(16) 0.165(11) Uani 1 1 d DU . .
C104 C 0.2253(17) 0.8504(17) -0.0499(13) 0.196(13) Uani 1 1 d DU . .
H104 H 0.2374 0.8818 -0.0642 0.235 Uiso 1 1 calc R . .
C105 C 0.249(2) 0.8089(19) -0.0710(15) 0.202(13) Uani 1 1 d DU . .
H105 H 0.2751 0.8093 -0.1004 0.242 Uiso 1 1 calc R . .
C106 C 0.233(2) 0.7659(19) -0.0466(17) 0.201(13) Uani 1 1 d DU . .
H106 H 0.2537 0.7356 -0.0572 0.242 Uiso 1 1 calc R . .
C107 C 0.193(2) 0.7627(15) -0.0104(17) 0.198(13) Uani 1 1 d DU . .
H107 H 0.1801 0.7309 0.0027 0.237 Uiso 1 1 calc R . .
C108 C 0.167(2) 0.8085(15) 0.0096(15) 0.192(13) Uani 1 1 d DU . .
C109 C 0.1240(13) 0.8126(12) 0.0532(11) 0.132(9) Uani 1 1 d DU . .
C110 C 0.1007(17) 0.7718(13) 0.0776(13) 0.145(10) Uani 1 1 d DU . .
H110 H 0.1189 0.7395 0.0709 0.174 Uiso 1 1 calc R . .
C111 C 0.0525(18) 0.7763(15) 0.1111(15) 0.149(11) Uani 1 1 d DU . .
H111 H 0.0365 0.7466 0.1267 0.178 Uiso 1 1 calc R . .
C112 C 0.0234(18) 0.8245(19) 0.1246(16) 0.25(4) Uani 1 1 d D . .
H112 H -0.0101 0.8286 0.1488 0.301 Uiso 1 1 calc R . .
C113 C 0.0528(15) 0.8662(13) 0.0959(12) 0.139(10) Uani 1 1 d DU . .
H113 H 0.0367 0.8993 0.1019 0.167 Uiso 1 1 calc R . .
C114 C 0.908(2) 0.959(4) 0.119(4) 0.126(7) Uiso 0.274(7) 1 d PDU A 2
C115 C 0.842(5) 0.875(2) 0.091(3) 0.126(7) Uiso 0.274(7) 1 d PDU A 2
C116 C 0.780(4) 0.961(3) 0.082(2) 0.126(7) Uiso 0.274(7) 1 d PDU A 2
C117 C 0.873(5) 0.846(2) 0.198(2) 0.143(7) Uiso 0.274(7) 1 d PDU A 2
H117 H 0.8749 0.8346 0.1649 0.171 Uiso 0.274(7) 1 calc PR A 2
C118 C 0.894(4) 0.813(2) 0.232(3) 0.155(8) Uiso 0.274(7) 1 d PDU A 2
H118 H 0.9105 0.7804 0.2228 0.185 Uiso 0.274(7) 1 calc PR A 2
C119 C 0.891(6) 0.827(3) 0.282(3) 0.164(8) Uiso 0.274(7) 1 d PDU A 2
H119 H 0.9056 0.806 0.3086 0.196 Uiso 0.274(7) 1 calc PR A 2
C120 C 0.865(6) 0.876(3) 0.2892(16) 0.164(9) Uiso 0.274(7) 1 d PDU A 2
H120 H 0.8604 0.8868 0.3227 0.197 Uiso 0.274(7) 1 calc PR A 2
C121 C 0.841(5) 0.916(2) 0.2475(13) 0.142(7) Uiso 0.274(7) 1 d PDU A 2
C122 C 0.816(4) 0.969(2) 0.2415(15) 0.140(8) Uiso 0.274(7) 1 d PDU A 2
C123 C 0.797(5) 1.015(3) 0.2752(19) 0.164(9) Uiso 0.274(7) 1 d PDU A 2
H123 H 0.8017 1.0105 0.3099 0.197 Uiso 0.274(7) 1 calc PR A 2
C124 C 0.772(6) 1.061(3) 0.260(3) 0.163(8) Uiso 0.274(7) 1 d PDU A 2
H124 H 0.7651 1.0881 0.2819 0.196 Uiso 0.274(7) 1 calc PR A 2
C125 C 0.759(5) 1.065(2) 0.209(3) 0.154(8) Uiso 0.274(7) 1 d PDU A 2
H125 H 0.7401 1.0939 0.1949 0.185 Uiso 0.274(7) 1 calc PR A 2
C126 C 0.776(5) 1.024(2) 0.180(2) 0.143(7) Uiso 0.274(7) 1 d PDU A 2
H126 H 0.7666 1.0278 0.1458 0.171 Uiso 0.274(7) 1 calc PR A 2
C214 C 0.9005(13) 0.9552(18) 0.088(2) 0.127(7) Uiso 0.726(7) 1 d PDU A 1
C215 C 0.840(2) 0.8679(12) 0.0637(16) 0.127(7) Uiso 0.726(7) 1 d PDU A 1
C216 C 0.775(2) 0.9495(19) 0.0425(10) 0.126(7) Uiso 0.726(7) 1 d PDU A 1
C217 C 0.875(2) 0.8661(12) 0.1814(14) 0.142(7) Uiso 0.726(7) 1 d PDU A 1
H217 H 0.8855 0.8484 0.1517 0.171 Uiso 0.726(7) 1 calc PR A 1
C218 C 0.894(2) 0.8443(13) 0.2254(15) 0.155(8) Uiso 0.726(7) 1 d PDU A 1
H218 H 0.9193 0.8141 0.2264 0.186 Uiso 0.726(7) 1 calc PR A 1
C219 C 0.874(3) 0.8689(19) 0.2681(14) 0.164(8) Uiso 0.726(7) 1 d PDU A 1
H219 H 0.8772 0.8526 0.2993 0.197 Uiso 0.726(7) 1 calc PR A 1
C220 C 0.851(3) 0.9156(16) 0.2650(10) 0.165(8) Uiso 0.726(7) 1 d PDU A 1
H220 H 0.8463 0.9347 0.2946 0.197 Uiso 0.726(7) 1 calc PR A 1
C221 C 0.829(2) 0.9409(14) 0.2143(10) 0.141(7) Uiso 0.726(7) 1 d PDU A 1
C222 C 0.794(2) 0.9882(13) 0.1970(11) 0.141(7) Uiso 0.726(7) 1 d PDU A 1
C223 C 0.759(3) 1.0366(14) 0.2189(12) 0.164(8) Uiso 0.726(7) 1 d PDU A 1
H223 H 0.7628 1.0419 0.2536 0.196 Uiso 0.726(7) 1 calc PR A 1
C224 C 0.724(3) 1.0698(18) 0.1943(16) 0.163(8) Uiso 0.726(7) 1 d PDU A 1
H224 H 0.7002 1.0955 0.2109 0.196 Uiso 0.726(7) 1 calc PR A 1
C225 C 0.724(2) 1.0660(14) 0.1416(15) 0.154(8) Uiso 0.726(7) 1 d PDU A 1
H225 H 0.7036 1.0903 0.1209 0.184 Uiso 0.726(7) 1 calc PR A 1
C226 C 0.755(2) 1.0253(14) 0.1236(12) 0.142(7) Uiso 0.726(7) 1 d PDU A 1
H226 H 0.755 1.0223 0.0885 0.171 Uiso 0.726(7) 1 calc PR A 1
C500 C 0.129(3) 0.597(4) 0.019(4) 0.224(15) Uiso 0.5 1 d PDU D 2
C501 C 0.082(3) 0.567(2) 0.044(2) 0.224(15) Uiso 0.5 1 d PDU D 2
H50A H 0.0847 0.5319 0.0318 0.336 Uiso 0.5 1 calc PR D 2
H50B H 0.0381 0.58 0.0389 0.336 Uiso 0.5 1 calc PR D 2
H50C H 0.0922 0.5668 0.0799 0.336 Uiso 0.5 1 calc PR D 2
C510 C 0.010(3) 0.440(2) 0.129(2) 0.224(15) Uiso 0.5 1 d PRDU D 1
C511 C 0.065(3) 0.473(2) 0.121(2) 0.224(15) Uiso 0.5 1 d PRDU D 1
H51A H 0.0587 0.4914 0.0895 0.336 Uiso 0.5 1 calc PR D 1
H51B H 0.1054 0.4526 0.1183 0.336 Uiso 0.5 1 calc PR D 1
H51C H 0.069 0.4967 0.1481 0.336 Uiso 0.5 1 calc PR D 1
C520 C 0.693(4) 1.046(3) 0.405(5) 0.224(15) Uiso 0.5 1 d PDU E 1
C521 C 0.757(4) 1.053(2) 0.385(2) 0.224(15) Uiso 0.5 1 d PDU E 1
H52A H 0.7596 1.0869 0.3693 0.336 Uiso 0.5 1 calc PR E 1
H52B H 0.7655 1.0275 0.3593 0.336 Uiso 0.5 1 calc PR E 1
H52C H 0.7901 1.0507 0.4109 0.336 Uiso 0.5 1 calc PR E 1
C530 C 0.814(4) 0.531(2) 0.146(2) 0.224(15) Uiso 0.5 1 d PRDU E 2
C531 C 0.873(4) 0.524(2) 0.114(2) 0.224(15) Uiso 0.5 1 d PRD E 2
H53A H 0.9021 0.4987 0.1297 0.336 Uiso 0.5 1 calc PR E 2
H53B H 0.8965 0.5558 0.1107 0.336 Uiso 0.5 1 calc PR E 2
H53C H 0.8596 0.5116 0.0814 0.336 Uiso 0.5 1 calc PR E 2

loop_
_atom_site_aniso_label
_atom_site_aniso_U_11
_atom_site_aniso_U_22
_atom_site_aniso_U_33
_atom_site_aniso_U_23
_atom_site_aniso_U_13
_atom_site_aniso_U_12
Rh1 0.0455(8) 0.0616(9) 0.1135(16) 0.0073(10) -0.0057(9) -0.0015(7)
Rh2 0.0479(8) 0.0684(9) 0.1107(15) 0.0063(10) 0.0118(9) 0.0038(7)
Re1 0.0556(6) 0.0805(7) 0.1198(10) 0.0037(7) 0.0075(6) -0.0130(5)
Re2 0.0581(6) 0.0823(7) 0.1344(12) -0.0130(7) -0.0241(7) 0.0059(5)
Re3 0.1037(11) 0.1172(11) 0.1520(16) 0.0391(11) -0.0516(11) -0.0212(9)
Re4A 0.059(3) 0.102(3) 0.166(5) 0.015(5) 0.035(4) 0.000(2)
Re4B 0.0556(10) 0.1071(14) 0.161(3) 0.025(2) 0.0262(16) -0.0024(9)
O1 0.042(7) 0.078(9) 0.147(14) 0.006(9) 0.001(8) -0.015(6)
O2 0.064(10) 0.148(19) 0.17(2) -0.039(14) 0.024(12) -0.024(12)
O3 0.082(12) 0.143(19) 0.15(2) 0.017(14) 0.033(14) -0.011(12)
O4 0.083(11) 0.094(12) 0.137(15) -0.039(11) -0.004(11) 0.003(9)
O5 0.127(16) 0.124(18) 0.19(3) -0.014(15) -0.074(18) 0.025(16)
O6 0.089(14) 0.104(13) 0.146(19) -0.013(13) -0.009(12) 0.003(10)
O7 0.18(2) 0.20(2) 0.21(3) 0.08(2) -0.106(19) -0.02(2)
O8 0.15(2) 0.12(2) 0.21(3) -0.003(18) -0.05(2) 0.010(17)
O9 0.15(2) 0.17(3) 0.18(2) 0.017(19) -0.041(19) -0.059(17)
N1 0.25(3) 0.091(17) 0.19(3) -0.024(17) 0.00(3) 0.01(2)
N2 0.038(7) 0.045(7) 0.104(11) -0.013(7) 0.018(7) 0.002(6)
N3 0.050(8) 0.058(8) 0.105(11) -0.017(8) 0.019(8) 0.004(7)
N4 0.060(9) 0.074(9) 0.122(13) 0.001(10) -0.022(9) 0.001(8)
N5 0.061(9) 0.064(9) 0.130(14) 0.016(10) -0.012(10) -0.004(7)
N6 0.049(7) 0.067(8) 0.096(11) 0.012(9) -0.008(8) 0.001(7)
N7 0.048(8) 0.073(9) 0.094(11) -0.003(9) -0.014(8) 0.009(7)
N8 0.051(9) 0.068(10) 0.154(18) 0.020(12) 0.005(11) -0.003(8)
N9 0.064(10) 0.079(10) 0.155(15) 0.011(11) 0.025(11) 0.002(9)
N10 0.041(7) 0.083(9) 0.100(12) 0.006(9) 0.018(8) -0.014(7)
N11 0.047(8) 0.080(9) 0.144(13) 0.001(10) -0.046(9) -0.010(7)
N12 0.066(10) 0.096(11) 0.115(14) 0.011(11) -0.020(11) -0.003(9)
N14 0.068(10) 0.098(12) 0.20(2) -0.064(14) 0.040(13) -0.015(10)
N15 0.061(10) 0.159(17) 0.19(2) 0.04(2) -0.004(14) -0.041(12)
N16 0.066(11) 0.120(13) 0.171(18) -0.053(14) -0.045(11) 0.036(11)
N17 0.062(10) 0.140(17) 0.18(2) 0.030(16) -0.064(13) -0.004(11)
N18 0.16(3) 0.25(3) 0.15(3) -0.05(2) -0.07(2) 0.01(2)
N19 0.097(14) 0.135(15) 0.16(2) 0.016(16) -0.080(14) -0.019(14)
C1 0.25(3) 0.078(16) 0.18(3) -0.030(17) 0.00(3) 0.01(2)
C2 0.27(4) 0.12(2) 0.19(3) -0.02(2) 0.01(3) 0.01(3)
C3 0.056(9) 0.058(8) 0.098(12) -0.021(9) 0.019(9) 0.009(7)
C4 0.045(8) 0.063(9) 0.078(11) 0.014(9) 0.000(8) -0.008(7)
C5 0.044(8) 0.070(9) 0.083(11) 0.005(9) 0.019(8) -0.003(8)
C6 0.058(9) 0.090(11) 0.100(13) -0.003(11) 0.008(10) -0.017(9)
C7 0.056(9) 0.073(10) 0.099(12) 0.012(10) 0.005(9) -0.005(8)
C8 0.045(8) 0.071(9) 0.082(12) 0.019(9) -0.002(8) -0.004(7)
C9 0.057(8) 0.058(8) 0.108(11) -0.004(8) 0.001(9) -0.001(7)
C10 0.082(11) 0.063(10) 0.119(13) -0.010(10) 0.003(11) 0.009(9)
C11 0.091(12) 0.077(10) 0.120(14) -0.005(11) 0.004(11) 0.019(10)
C12 0.085(12) 0.077(11) 0.115(14) 0.006(11) 0.000(11) 0.013(10)
C13 0.069(10) 0.074(11) 0.113(14) 0.014(10) -0.002(10) 0.011(9)
C14 0.066(10) 0.064(9) 0.104(13) 0.009(9) 0.002(10) 0.005(9)
C15 0.062(9) 0.060(8) 0.111(12) -0.030(9) 0.008(9) 0.000(7)
C16 0.054(9) 0.059(9) 0.114(13) -0.005(9) -0.009(9) 0.012(8)
C17 0.079(11) 0.067(10) 0.133(15) -0.016(10) -0.012(11) 0.010(10)
C18 0.099(13) 0.060(10) 0.144(16) -0.030(11) -0.010(13) 0.014(10)
C19 0.113(13) 0.075(11) 0.141(16) -0.035(12) -0.011(13) 0.015(11)
C20 0.094(12) 0.085(11) 0.131(14) -0.032(11) -0.002(12) 0.008(10)
C21 0.060(10) 0.070(10) 0.135(14) 0.010(11) -0.007(11) -0.010(9)
C22 0.042(8) 0.069(10) 0.147(15) 0.000(11) -0.019(10) -0.001(8)
C23 0.052(9) 0.079(11) 0.153(15) 0.005(11) -0.024(10) -0.009(9)
C24 0.058(9) 0.073(10) 0.140(15) 0.002(11) -0.034(10) -0.009(8)
C25 0.052(9) 0.080(10) 0.138(14) 0.000(11) -0.038(10) -0.007(8)
C26 0.043(8) 0.069(10) 0.143(14) 0.007(10) -0.025(10) 0.007(8)
C27 0.070(9) 0.073(9) 0.124(12) -0.009(10) -0.027(10) -0.002(8)
C28 0.060(10) 0.083(11) 0.129(14) -0.003(11) -0.008(11) 0.000(9)
C29 0.052(10) 0.090(11) 0.126(14) -0.003(11) 0.003(10) 0.006(9)
C30 0.064(10) 0.093(12) 0.121(14) -0.011(11) -0.006(11) 0.010(10)
C31 0.074(11) 0.078(11) 0.119(14) -0.016(11) -0.026(11) 0.001(9)
C32 0.074(11) 0.076(10) 0.117(14) -0.012(11) -0.033(11) -0.011(9)
C33 0.069(9) 0.079(10) 0.138(13) 0.026(10) 0.010(10) 0.015(9)
C34 0.079(11) 0.085(11) 0.153(15) 0.018(12) 0.034(12) 0.015(10)
C35 0.091(12) 0.105(13) 0.162(16) 0.018(13) 0.050(13) 0.026(11)
C36 0.081(12) 0.127(14) 0.164(17) 0.025(14) 0.054(12) 0.034(12)
C37 0.079(12) 0.121(14) 0.159(17) 0.031(14) 0.043(12) 0.033(12)
C38 0.074(11) 0.102(12) 0.152(15) 0.040(12) 0.023(12) 0.016(11)
C39 0.051(9) 0.073(10) 0.094(12) 0.011(10) 0.002(9) 0.005(8)
C40 0.068(10) 0.072(10) 0.108(14) 0.006(11) 0.012(10) -0.005(9)
C41 0.071(11) 0.075(10) 0.116(14) -0.011(11) 0.010(11) -0.011(9)
C42 0.060(10) 0.081(11) 0.110(14) -0.011(11) 0.003(11) 0.000(9)
C43 0.080(13) 0.103(15) 0.119(17) 0.015(14) -0.010(14) -0.003(12)
C44 0.072(12) 0.089(13) 0.108(16) 0.017(13) 0.016(12) 0.013(11)
C45 0.052(8) 0.061(9) 0.128(12) 0.002(9) -0.027(9) -0.004(7)
C46 0.047(9) 0.077(10) 0.162(15) 0.000(11) -0.009(10) -0.011(8)
C47 0.065(11) 0.079(11) 0.171(16) 0.007(12) -0.010(12) -0.009(9)
C48 0.070(11) 0.074(11) 0.173(17) -0.005(12) -0.015(12) -0.008(9)
C49 0.076(12) 0.076(11) 0.171(16) -0.012(12) -0.019(12) -0.009(10)
C50 0.067(10) 0.067(10) 0.150(15) -0.003(11) -0.016(11) -0.001(9)
C51 0.082(10) 0.081(10) 0.107(12) -0.006(9) -0.021(10) 0.016(9)
C52 0.109(13) 0.117(13) 0.125(15) -0.040(12) -0.019(13) -0.001(12)
C53 0.121(15) 0.127(14) 0.134(16) -0.057(13) -0.016(14) 0.008(13)
C54 0.117(14) 0.118(14) 0.136(16) -0.041(12) -0.030(14) 0.009(13)
C55 0.107(14) 0.098(13) 0.121(15) -0.019(12) -0.035(12) 0.016(12)
C56 0.088(12) 0.075(11) 0.113(14) -0.009(11) -0.030(11) 0.019(10)
C57 0.062(10) 0.073(11) 0.157(16) 0.016(12) 0.021(12) 0.012(9)
C63 0.144(19) 0.083(12) 0.24(2) 0.068(16) -0.080(18) -0.058(14)
C64 0.17(2) 0.095(13) 0.24(2) 0.059(16) -0.088(18) -0.048(15)
C65 0.18(2) 0.101(14) 0.24(2) 0.058(17) -0.092(19) -0.048(15)
C66 0.16(2) 0.112(15) 0.24(2) 0.057(17) -0.090(19) -0.065(16)
C67 0.153(19) 0.114(14) 0.24(2) 0.063(17) -0.079(18) -0.062(15)
C68 0.143(19) 0.096(14) 0.23(2) 0.069(16) -0.077(18) -0.059(14)
C69 0.097(11) 0.122(13) 0.149(15) 0.008(12) 0.054(12) 0.018(11)
C70 0.110(14) 0.132(15) 0.152(17) 0.006(15) 0.046(15) 0.015(13)
C71 0.127(15) 0.148(17) 0.158(18) -0.009(16) 0.046(16) 0.018(15)
C72 0.126(15) 0.151(17) 0.160(18) -0.004(16) 0.051(15) 0.011(15)
C73 0.110(14) 0.144(16) 0.163(18) 0.002(16) 0.048(15) 0.011(14)
C74 0.101(13) 0.135(15) 0.152(17) 0.008(15) 0.049(14) 0.017(13)
C75 0.047(9) 0.081(11) 0.149(16) 0.000(11) 0.008(10) -0.007(9)
C76 0.055(11) 0.15(2) 0.18(2) -0.026(16) 0.022(13) -0.029(14)
C77 0.072(13) 0.13(2) 0.15(2) 0.016(15) 0.042(15) -0.030(13)
C78 0.067(11) 0.119(13) 0.21(2) -0.065(16) 0.030(15) -0.019(11)
C79 0.060(11) 0.131(15) 0.21(2) -0.060(16) 0.029(14) -0.020(12)
C80 0.064(11) 0.135(15) 0.21(2) -0.055(17) 0.033(15) -0.017(12)
C81 0.069(11) 0.125(14) 0.22(2) -0.039(17) 0.030(16) -0.014(12)
C82 0.062(11) 0.108(13) 0.21(2) -0.047(16) 0.033(14) -0.011(11)
C83 0.064(11) 0.161(18) 0.20(2) 0.068(19) -0.002(14) -0.021(14)
C84 0.081(13) 0.169(19) 0.21(2) 0.08(2) -0.015(16) -0.025(14)
C85 0.091(15) 0.18(2) 0.21(2) 0.09(2) -0.029(18) -0.021(17)
C86 0.14(2) 0.20(2) 0.20(3) 0.09(2) -0.05(2) -0.05(2)
C87 0.073(14) 0.16(2) 0.19(3) 0.05(2) -0.006(18) -0.034(15)
C88 0.070(12) 0.080(13) 0.127(16) -0.047(12) 0.005(12) 0.002(9)
C89 0.123(17) 0.13(2) 0.19(3) -0.006(17) -0.072(19) 0.028(18)
C90 0.080(15) 0.096(15) 0.13(2) -0.011(14) -0.013(13) 0.007(12)
C91 0.082(12) 0.105(14) 0.177(19) -0.061(14) -0.047(13) 0.026(11)
C92 0.089(14) 0.125(16) 0.19(2) -0.048(15) -0.031(14) 0.020(13)
C93 0.091(14) 0.138(17) 0.19(2) -0.037(17) -0.022(14) 0.023(13)
C94 0.078(13) 0.138(17) 0.19(2) -0.028(16) -0.033(14) 0.032(13)
C95 0.073(13) 0.134(16) 0.18(2) -0.028(15) -0.037(13) 0.035(12)
C96 0.067(12) 0.146(18) 0.20(2) 0.033(18) -0.045(15) 0.002(13)
C97 0.095(16) 0.15(2) 0.22(2) 0.04(2) -0.026(17) -0.005(15)
C98 0.10(2) 0.16(2) 0.22(3) 0.05(2) -0.01(2) -0.013(18)
C99 0.036(14) 0.22(5) 0.35(8) 0.13(5) -0.03(3) -0.03(2)
C100 0.073(14) 0.134(19) 0.18(2) 0.031(19) -0.052(16) -0.014(14)
C101 0.18(2) 0.20(2) 0.20(3) 0.07(2) -0.105(19) -0.02(2)
C102 0.15(2) 0.12(2) 0.21(3) 0.00(2) -0.05(2) 0.006(19)
C103 0.15(2) 0.18(3) 0.17(2) 0.02(2) -0.05(2) -0.054(18)
C104 0.17(3) 0.26(3) 0.16(3) -0.05(2) -0.04(2) 0.01(2)
C105 0.17(3) 0.26(3) 0.18(3) -0.05(2) -0.04(2) 0.01(3)
C106 0.17(3) 0.25(3) 0.18(3) -0.05(2) -0.05(2) 0.01(3)
C107 0.17(3) 0.25(3) 0.17(3) -0.05(2) -0.06(2) 0.02(2)
C108 0.16(3) 0.25(3) 0.16(3) -0.06(2) -0.07(2) 0.01(2)
C109 0.093(14) 0.131(16) 0.17(2) 0.018(17) -0.073(14) -0.033(14)
C110 0.106(16) 0.138(17) 0.19(2) 0.016(18) -0.064(16) -0.027(16)
C111 0.099(19) 0.15(2) 0.20(3) 0.01(2) -0.066(19) -0.025(19)
C112 0.12(4) 0.38(9) 0.25(7) 0.16(7) -0.10(4) -0.14(5)
C113 0.111(18) 0.141(18) 0.17(2) 0.016(19) -0.082(17) -0.013(18)

loop_
_atom_type_symbol
_atom_type_description
_atom_type_scat_dispersion_real
_atom_type_scat_dispersion_imag
_atom_type_scat_source
C C 0.0181 0.0091 'International Tables Vol C Tables 4.2.6.8 and 6.1.1.4'
H H 0.0000 0.0000 'International Tables Vol C Tables 4.2.6.8 and 6.1.1.4'
N N 0.0311 0.0180 'International Tables Vol C Tables 4.2.6.8 and 6.1.1.4'
O O 0.0492 0.0322 'International Tables Vol C Tables 4.2.6.8 and 6.1.1.4'
F F 0.0727 0.0534 'International Tables Vol C Tables 4.2.6.8 and 6.1.1.4'
P P 0.2955 0.4335 'International Tables Vol C Tables 4.2.6.8 and 6.1.1.4'
Rh Rh 0.0927 3.6045 'International Tables Vol C Tables 4.2.6.8 and 6.1.1.4'
Re Re -5.2083 5.8923 'International Tables Vol C Tables 4.2.6.8 and 6.1.1.4'

loop_
_geom_angle_atom_site_label_1
_geom_angle_atom_site_label_2
_geom_angle_atom_site_label_3
_geom_angle
_geom_angle_site_symmetry_3
N8 Rh1 Rh2 83.4(7) .
N6 Rh1 Rh2 87.0(6) .
N4 Rh1 Rh2 88.6(6) .
N2 Rh1 Rh2 88.0(5) .
N1 Rh1 Rh2 177.1(11) .
N6 Rh1 N8 89.9(8) .
N4 Rh1 N8 90.0(9) .
N2 Rh1 N8 171.4(8) .
N6 Rh1 N4 175.6(9) .
N2 Rh1 N4 89.8(8) .
N6 Rh1 N2 89.6(7) .
N8 Rh1 N1 94.8(15) .
N6 Rh1 N1 90.8(13) .
N4 Rh1 N1 93.6(13) .
N2 Rh1 N1 93.8(14) .
N9 Rh2 Rh1 88.9(8) .
N7 Rh2 Rh1 87.6(6) .
N5 Rh2 Rh1 88.2(7) .
N3 Rh2 Rh1 88.3(5) .
N9 Rh2 N7 90.3(9) .
N9 Rh2 N5 90.2(10) .
N7 Rh2 N5 175.7(9) .
N3 Rh2 N5 90.4(8) .
N9 Rh2 N3 177.1(9) .
N7 Rh2 N3 88.8(8) .
C77 Re1 N15 171.2(12) .
C76 Re1 N15 99.4(16) .
C75 Re1 N15 97.3(11) .
N15 Re1 N14 75.8(11) .
C77 Re1 N14 98.8(15) .
C76 Re1 N14 175.1(16) .
C75 Re1 N14 92.4(10) .
N15 Re1 N10 80.2(8) .
N14 Re1 N10 86.2(8) .
C77 Re1 N10 92.6(10) .
C76 Re1 N10 92.6(11) .
C75 Re1 N10 177.4(10) .
C77 Re1 C76 85.9(19) .
C77 Re1 C75 89.8(12) .
C76 Re1 C75 88.6(13) .
C90 Re2 N17 172.9(13) .
C89 Re2 N17 100.8(17) .
C88 Re2 N17 95.9(11) .
N17 Re2 N16 76.4(11) .
N11 Re2 N16 83.4(8) .
C90 Re2 N16 97.6(13) .
C89 Re2 N16 176.1(15) .
C88 Re2 N16 93.5(9) .
N17 Re2 N11 82.8(8) .
C90 Re2 N11 93.0(12) .
C89 Re2 N11 93.6(13) .
C88 Re2 N11 176.9(10) .
C90 Re2 C89 85.0(18) .
C90 Re2 C88 88.0(13) .
C89 Re2 C88 89.4(13) .
C103 Re3 N19 171.4(19) .
C102 Re3 N19 102.0(18) .
C101 Re3 N19 94.9(18) .
N19 Re3 N18 77.7(12) .
N12 Re3 N18 83.9(11) .
C103 Re3 N18 94.5(19) .
C102 Re3 N18 175.6(17) .
C101 Re3 N18 96(2) .
N19 Re3 N12 81.5(8) .
C103 Re3 N12 94.2(16) .
C102 Re3 N12 91.7(16) .
C101 Re3 N12 176.4(18) .
C102 Re3 C103 85(2) .
C103 Re3 C101 89(2) .
C102 Re3 C101 89(2) .
C116 Re4A N21 100(3) .
C115 Re4A N21 171(4) .
C114 Re4A N21 96(5) .
N21 Re4A N20 73.9(9) .
C116 Re4A N20 165(4) .
C115 Re4A N20 99(3) .
C114 Re4A N20 100(3) .
N21 Re4A N13A 80(3) .
N20 Re4A N13A 79(2) .
C116 Re4A N13A 86(3) .
C115 Re4A N13A 95(4) .
C114 Re4A N13A 175(4) .
C116 Re4A C115 87(2) .
C114 Re4A C115 89(3) .
C116 Re4A C114 94(3) .
N30 Re4B N31 72.6(8) .
C216 Re4B N31 95.3(17) .
C215 Re4B N31 176.3(18) .
C214 Re4B N31 93(2) .
C216 Re4B N30 165.9(17) .
C215 Re4B N30 105.4(17) .
C214 Re4B N30 92(2) .
N31 Re4B N13B 82.0(12) .
N30 Re4B N13B 80.4(12) .
C216 Re4B N13B 90.8(16) .
C215 Re4B N13B 94.7(17) .
C214 Re4B N13B 171.7(17) .
C216 Re4B C215 86(2) .
C214 Re4B C215 90(2) .
C216 Re4B C214 96(2) .
F5 P1 F6 90.7(9) .
F6 P1 F4 89.8(9) .
F5 P1 F4 90.3(9) .
F6 P1 F3 90.3(9) .
F5 P1 F3 90.2(9) .
F4 P1 F3 179.5(13) .
F1 P1 F3 89.6(9) .
F6 P1 F2 89.2(9) .
F5 P1 F2 179.6(13) .
F4 P1 F2 90.1(9) .
F3 P1 F2 89.4(9) .
F1 P1 F2 90.0(9) .
F6 P1 F1 179.2(12) .
F5 P1 F1 90.1(9) .
F4 P1 F1 90.3(9) .
F10 P2 F9 179(5) .
F9 P2 F8 87.9(19) .
F11 P2 F8 178(2) .
F10 P2 F8 91.3(19) .
F9 P2 F7 87.5(19) .
F8 P2 F7 91.6(19) .
F11 P2 F7 89.4(19) .
F10 P2 F7 93(2) .
F9 P2 F12 90.6(19) .
F8 P2 F12 84.1(18) .
F7 P2 F12 175(2) .
F11 P2 F12 95(2) .
F10 P2 F12 89.2(19) .
F9 P2 F11 90.9(19) .
F10 P2 F11 89.9(19) .
F17 P3 F18 90.7(19) .
F16 P3 F18 88.4(18) .
F15 P3 F18 92.0(19) .
F14 P3 F18 87.0(18) .
F13 P3 F18 177(2) .
F16 P3 F17 91.7(18) .
F15 P3 F17 89.2(18) .
F14 P3 F17 175(2) .
F13 P3 F17 91.4(19) .
F15 P3 F16 179(2) .
F14 P3 F16 92.9(19) .
F13 P3 F16 90.2(19) .
F14 P3 F15 86.3(18) .
F13 P3 F15 89.3(18) .
F13 P3 F14 90.9(18) .
F23 P4 F24 90.9(19) .
F19 P4 F24 176(2) .
F19 P4 F23 93.0(19) .
F24 P4 F22 87.9(18) .
F23 P4 F22 92.8(19) .
F19 P4 F22 91.6(19) .
F24 P4 F21 93.7(19) .
F23 P4 F21 89.3(18) .
F22 P4 F21 177(2) .
F19 P4 F21 86.7(18) .
F24 P4 F20 85.3(18) .
F23 P4 F20 174(2) .
F22 P4 F20 91.2(19) .
F21 P4 F20 86.9(18) .
F19 P4 F20 90.8(19) .
F29 P5 F30 90.4 .
F28 P5 F30 89.2 .
F27 P5 F30 88.5 .
F26 P5 F30 89.3 .
F25 P5 F30 178.7(2) .
F29 P5 F28 90.2 .
F29 P5 F27 89.8 .
F28 P5 F27 178.85(11) .
F26 P5 F27 90.2 .
F25 P5 F27 91.8 .
F29 P5 F26 179.7(4) .
F28 P5 F26 89.8 .
F25 P5 F26 89.4 .
F29 P5 F25 90.9 .
F28 P5 F25 90.5 .
C1 N1 Rh1 179(4) .
C9 N2 Rh1 119.2(12) .
C3 N2 Rh1 117.6(13) .
C3 N2 C9 120.8(16) .
C3 N3 Rh2 118.3(15) .
C15 N3 Rh2 117.3(13) .
C3 N3 C15 124(2) .
C27 N4 Rh1 118.3(16) .
C21 N4 Rh1 114(2) .
C21 N4 C27 124(2) .
C33 N5 Rh2 118.5(19) .
C21 N5 Rh2 117.9(19) .
C21 N5 C33 123(2) .
C45 N6 Rh1 116.9(15) .
C39 N6 Rh1 119.0(15) .
C39 N6 C45 123(2) .
C51 N7 Rh2 120.3(15) .
C39 N7 Rh2 118.3(17) .
C39 N7 C51 121(2) .
C63 N8 Rh1 112(2) .
C57 N8 Rh1 119.9(19) .
C57 N8 C63 127(2) .
C69 N9 Rh2 117.3(19) .
C57 N9 Rh2 122(2) .
C57 N9 C69 120(3) .
C7 N10 Re1 118.7(17) .
C6 N10 Re1 120.0(17) .
C6 N10 C7 121(2) .
C25 N11 Re2 122.8(17) .
C24 N11 Re2 119.3(14) .
C25 N11 C24 118(2) .
C43 N12 Re3 120(2) .
C42 N12 Re3 125(2) .
C42 N12 C43 115(3) .
C61A N13A Re4A 126(4) .
C60A N13A Re4A 118(4) .
C61A N13A C60A 117(3) .
C61B N13B Re4B 125(2) .
C60B N13B Re4B 121(2) .
C60B N13B C61B 114(3) .
C82 N14 Re1 112.9(19) .
C78 N14 Re1 128(2) .
C78 N14 C82 119(2) .
C87 N15 Re1 125(2) .
C83 N15 Re1 118(2) .
C87 N15 C83 116(3) .
C95 N16 Re2 112.3(19) .
C91 N16 Re2 129(2) .
C91 N16 C95 119(3) .
C96 N17 Re2 119(2) .
C100 N17 Re2 124(2) .
C100 N17 C96 117(3) .
C108 N18 Re3 112(2) .
C104 N18 Re3 127(3) .
C104 N18 C108 121(3) .
C113 N19 Re3 127(2) .
C109 N19 Re3 115(2) .
C113 N19 C109 118(3) .
C121 N20 Re4A 119.6(14) .
C117 N20 Re4A 115(2) .
C117 N20 C121 126(2) .
C126 N21 Re4A 116(2) .
C122 N21 Re4A 119.6(15) .
C126 N21 C122 124(2) .
C221 N30 Re4B 121.1(12) .
C217 N30 Re4B 113.2(19) .
C217 N30 C221 125.7(18) .
C226 N31 Re4B 115.4(19) .
C222 N31 Re4B 120.4(12) .
C226 N31 C222 123.9(18) .
C510 N510 F18 122(3) 3_545
P3 F18 N510 156(4) 3
N1 C1 C2 175(7) .
H2B C2 H2C 109.5 .
H2A C2 H2C 109.5 .
C1 C2 H2C 109.5 .
H2A C2 H2B 109.5 .
C1 C2 H2B 109.5 .
C1 C2 H2A 109.5 .
N3 C3 N2 124(2) .
N3 C3 C4 118.8(19) .
N2 C3 C4 117.3(18) .
C8 C4 C5 119.0(19) .
C8 C4 C3 125(2) .
C5 C4 C3 116(2) .
C6 C5 H5 122.7 .
C4 C5 H5 122.7 .
C6 C5 C4 115(2) .
N10 C6 H6 116.9 .
C5 C6 H6 116.9 .
N10 C6 C5 126(3) .
N10 C7 H7 121.8 .
C8 C7 H7 121.8 .
N10 C7 C8 116(3) .
C7 C8 H8 118.9 .
C4 C8 H8 118.9 .
C4 C8 C7 122(2) .
C14 C9 N2 122.3(18) .
C10 C9 N2 118.3(17) .
C10 C9 C14 119.4(17) .
C9 C10 H10 120.1 .
C11 C10 H10 120.1 .
C9 C10 C11 119.9(18) .
C12 C11 H11 120.6 .
C10 C11 H11 120.6 .
C12 C11 C10 118.8(19) .
C13 C12 H12 119.1 .
C11 C12 H12 119.1 .
C11 C12 C13 121.9(19) .
C14 C13 H13 119.9 .
C12 C13 H13 119.9 .
C12 C13 C14 120.3(18) .
C9 C14 H14 120.3 .
C13 C14 H14 120.3 .
C13 C14 C9 119.5(18) .
C16 C15 N3 123.1(18) .
N3 C15 C20 118(2) .
C16 C15 C20 118.1(16) .
C17 C16 H16 119.3 .
C15 C16 H16 119.3 .
C15 C16 C17 121.5(17) .
C18 C17 H17 120.6 .
C16 C17 H17 120.6 .
C18 C17 C16 118.8(18) .
C19 C18 H18 119.7 .
C17 C18 H18 119.7 .
C17 C18 C19 120.6(18) .
C20 C19 H19 119.5 .
C18 C19 H19 119.5 .
C18 C19 C20 121.0(19) .
C19 C20 H20 120 .
C15 C20 H20 120 .
C15 C20 C19 120.0(19) .
N5 C21 N4 127(3) .
N5 C21 C22 124(3) .
N4 C21 C22 109(3) .
C23 C22 C26 119(2) .
C26 C22 C21 119(2) .
C23 C22 C21 119(2) .
C24 C23 H23 120.7 .
C22 C23 H23 120.7 .
C22 C23 C24 119(2) .
N11 C24 H24 119.1 .
C23 C24 H24 119.1 .
N11 C24 C23 122(2) .
N11 C25 H25 118.3 .
C26 C25 H25 118.3 .
N11 C25 C26 123(2) .
C25 C26 H26 121.1 .
C22 C26 H26 121.1 .
C22 C26 C25 118(2) .
C32 C27 N4 118(2) .
C28 C27 N4 122.3(19) .
C28 C27 C32 119.6(19) .
C29 C28 H28 120.2 .
C27 C28 H28 120.2 .
C27 C28 C29 119.6(18) .
C30 C29 H29 120.5 .
C28 C29 H29 120.5 .
C30 C29 C28 119.0(19) .
C31 C30 H30 119.1 .
C29 C30 H30 119.1 .
C29 C30 C31 121.8(19) .
C32 C31 H31 119.9 .
C30 C31 H31 119.9 .
C30 C31 C32 120.2(18) .
C31 C32 H32 120.2 .
C27 C32 H32 120.2 .
C27 C32 C31 119.6(18) .
C38 C33 N5 121(2) .
C34 C33 N5 119.2(19) .
C34 C33 C38 119.5(18) .
C35 C34 H34 120.7 .
C33 C34 H34 120.7 .
C33 C34 C35 118.6(19) .
C36 C35 H35 120.4 .
C34 C35 H35 120.4 .
C36 C35 C34 119(2) .
C37 C36 H36 118.5 .
C35 C36 H36 118.5 .
C37 C36 C35 123(2) .
C38 C37 H37 120.8 .
C36 C37 H37 120.8 .
C36 C37 C38 118(2) .
C37 C38 H38 119.5 .
C33 C38 H38 119.5 .
C37 C38 C33 121(2) .
N6 C39 N7 124(2) .
N7 C39 C40 116(2) .
N6 C39 C40 120(2) .
C44 C40 C41 115(3) .
C44 C40 C39 121(2) .
C41 C40 C39 124(3) .
C42 C41 H41 119.5 .
C40 C41 H41 119.5 .
C42 C41 C40 121(3) .
N12 C42 H42 116.4 .
C41 C42 H42 116.4 .
N12 C42 C41 127(3) .
N12 C43 H43 118.9 .
C44 C43 H43 118.9 .
N12 C43 C44 122(3) .
C43 C44 H44 120.4 .
C40 C44 H44 120.4 .
C40 C44 C43 119(3) .
C50 C45 N6 120.8(19) .
C46 C45 N6 120.1(19) .
C46 C45 C50 119.0(17) .
C47 C46 H46 120.2 .
C45 C46 H46 120.2 .
C45 C46 C47 119.7(18) .
C48 C47 H47 120.3 .
C46 C47 H47 120.3 .
C48 C47 C46 119.4(19) .
C49 C48 H48 119.1 .
C47 C48 H48 119.1 .
C47 C48 C49 121.9(19) .
C50 C49 H49 120.2 .
C48 C49 H49 120.2 .
C48 C49 C50 120(2) .
C49 C50 H50 119.8 .
C45 C50 H50 119.8 .
C49 C50 C45 120.4(19) .
C52 C51 N7 123(2) .
N7 C51 C56 121(2) .
C52 C51 C56 116.0(18) .
C53 C52 H52 119.1 .
C51 C52 H52 119.1 .
C51 C52 C53 122(2) .
C54 C53 H53 120.1 .
C52 C53 H53 120.1 .
C54 C53 C52 120(2) .
C55 C54 H54 120 .
C53 C54 H54 120 .
C55 C54 C53 120(2) .
C56 C55 H55 119.8 .
C54 C55 H55 119.8 .
C54 C55 C56 120(2) .
C55 C56 H56 118.9 .
C51 C56 H56 118.9 .
C55 C56 C51 122.1(19) .
N9 C57 N8 121(3) .
N9 C57 C58B 120(2) .
N8 C57 C58B 118(2) .
N9 C57 C58A 138(3) .
N8 C57 C58A 100(2) .
C62A C58A C59A 118(3) .
C62A C58A C57 130(5) .
C59A C58A C57 113(5) .
C62B C58B C59B 116(3) .
C62B C58B C57 120(2) .
C59B C58B C57 124(2) .
C60A C59A H59A 120.8 .
C58A C59A H59A 120.8 .
C60A C59A C58A 118(3) .
C60B C59B H59B 120.7 .
C58B C59B H59B 120.7 .
C60B C59B C58B 119(2) .
C59A C60A N13A 124(3) .
N13A C60A H60A 117.8 .
C59A C60A H60A 117.8 .
C59B C60B N13B 126(3) .
N13B C60B H60B 116.9 .
C59B C60B H60B 116.9 .
C62A C61A N13A 125(3) .
N13A C61A H61A 117.7 .
C62A C61A H61A 116 .
C62B C61B N13B 125(3) .
N13B C61B H61B 117.6 .
C62B C61B H61B 117.6 .
C61A C62A H62A 122 .
C58A C62A H62A 120.9 .
C61A C62A C58A 118(3) .
C61B C62B H62B 120 .
C58B C62B H62B 120 .
C61B C62B C58B 120(3) .
C68 C63 N8 117(2) .
C64 C63 N8 123(2) .
C64 C63 C68 120(2) .
C65 C64 H64 120.9 .
C63 C64 H64 120.9 .
C63 C64 C65 118(2) .
C66 C65 H65 120.6 .
C64 C65 H65 120.6 .
C66 C65 C64 119(2) .
C67 C66 H66 118 .
C65 C66 H66 118 .
C65 C66 C67 124(2) .
C68 C67 H67 121.2 .
C66 C67 H67 121.2 .
C66 C67 C68 118(2) .
C67 C68 H68 119.5 .
C63 C68 H68 119.5 .
C67 C68 C63 121(2) .
C74 C69 N9 117(2) .
C70 C69 N9 123(3) .
C70 C69 C74 119(2) .
C71 C70 H70 119.4 .
C69 C70 H70 119.4 .
C69 C70 C71 121(2) .
C72 C71 H71 120.9 .
C70 C71 H71 120.9 .
C72 C71 C70 118(2) .
C73 C72 H72 119 .
C71 C72 H72 119 .
C71 C72 C73 122(2) .
C74 C73 H73 119.7 .
C72 C73 H73 119.7 .
C72 C73 C74 121(2) .
C73 C74 H74 120.3 .
C69 C74 H74 120.3 .
C73 C74 C69 119(2) .
O1 C75 Re1 179(3) .
O2 C76 Re1 175(3) .
O3 C77 Re1 171(3) .
N14 C78 H78 118.4 .
C79 C78 H78 118.4 .
N14 C78 C79 123(3) .
C80 C79 H79 121.1 .
C78 C79 H79 121.1 .
C78 C79 C80 118(3) .
C81 C80 H80 118.2 .
C79 C80 H80 118.2 .
C81 C80 C79 124(3) .
C82 C81 H81 122.1 .
C80 C81 H81 122.1 .
C80 C81 C82 116(3) .
N14 C82 C83 118(3) .
C81 C82 C83 122(3) .
N14 C82 C81 120(3) .
C84 C83 N15 124(3) .
N15 C83 C82 114(3) .
C84 C83 C82 122(3) .
C85 C84 H84 120.2 .
C83 C84 H84 120.2 .
C85 C84 C83 120(4) .
C86 C85 H85 118.4 .
C84 C85 H85 118.4 .
C84 C85 C86 123(3) .
C87 C86 H86 124.5 .
C85 C86 H86 124.5 .
C85 C86 C87 111(3) .
N15 C87 H87 117.2 .
C86 C87 H87 117.2 .
N15 C87 C86 126(3) .
O4 C88 Re2 173(2) .
O5 C89 Re2 173(5) .
O6 C90 Re2 176(3) .
N16 C91 H91 116.9 .
C92 C91 H91 116.9 .
N16 C91 C92 126(3) .
C93 C92 H92 122.7 .
C91 C92 H92 122.7 .
C91 C92 C93 115(3) .
C94 C93 H93 117.6 .
C92 C93 H93 117.6 .
C94 C93 C92 125(3) .
C95 C94 H94 121.1 .
C93 C94 H94 121.1 .
C93 C94 C95 118(4) .
N16 C95 C96 119(3) .
C94 C95 C96 124(3) .
N16 C95 C94 118(3) .
C97 C96 N17 124(3) .
N17 C96 C95 113(3) .
C97 C96 C95 122(3) .
C98 C97 H97 120 .
C96 C97 H97 120 .
C98 C97 C96 120(4) .
C99 C98 H98 118.9 .
C97 C98 H98 118.9 .
C97 C98 C99 122(3) .
C98 C99 H99 124.1 .
C100 C99 H99 124.1 .
C98 C99 C100 112(3) .
N17 C100 H100 117.6 .
C99 C100 H100 117.6 .
N17 C100 C99 125(3) .
O7 C101 Re3 173(6) .
O8 C102 Re3 174(5) .
O9 C103 Re3 174(5) .
N18 C104 H104 117 .
C105 C104 H104 117 .
N18 C104 C105 126(4) .
C106 C105 H105 123.3 .
C104 C105 H105 123.3 .
C104 C105 C106 113(4) .
C107 C106 H106 117.2 .
C105 C106 H106 117.2 .
C107 C106 C105 126(4) .
C108 C107 H107 121.1 .
C106 C107 H107 121.1 .
C106 C107 C108 118(4) .
N18 C108 C109 118(3) .
C107 C108 C109 126(4) .
N18 C108 C107 116(3) .
C110 C109 N19 122(3) .
N19 C109 C108 114(3) .
C110 C109 C108 123(3) .
C111 C110 H110 119.5 .
C109 C110 H110 119.5 .
C111 C110 C109 121(4) .
C112 C111 H111 118.5 .
C110 C111 H111 118.5 .
C110 C111 C112 123(3) .
C113 C112 H112 124.4 .
C111 C112 H112 124.4 .
C111 C112 C113 111(3) .
N19 C113 H113 117.6 .
C112 C113 H113 117.6 .
N19 C113 C112 125(3) .
O10 C114 Re4A 169(6) .
O11 C115 Re4A 172(6) .
O12 C116 Re4A 168(6) .
N20 C117 H117 114.8 .
C118 C117 H117 114.8 .
N20 C117 C118 130(3) .
C119 C118 H118 120 .
C117 C118 H118 121.3 .
C117 C118 C119 117(2) .
C120 C119 H119 123.4 .
C118 C119 H119 123.4 .
C118 C119 C120 113(3) .
C121 C120 H120 116 .
C119 C120 H120 116 .
C119 C120 C121 128(2) .
N20 C121 C122 113.1(17) .
N20 C121 C120 105.3(19) .
C122 C121 C120 142(2) .
N21 C122 C123 108(2) .
C121 C122 C123 138(3) .
N21 C122 C121 113.4(17) .
C124 C123 H123 116.6 .
C122 C123 H123 116.6 .
C124 C123 C122 127(3) .
C125 C124 H124 122.4 .
C123 C124 H124 122.4 .
C123 C124 C125 115(3) .
C126 C125 H125 121.4 .
C124 C125 H125 121.4 .
C126 C125 C124 117(2) .
N21 C126 H126 116 .
C125 C126 H126 116 .
N21 C126 C125 128(3) .
O20 C214 Re4B 173(5) .
O21 C215 Re4B 169(4) .
O22 C216 Re4B 167(4) .
N30 C217 H217 117.3 .
C218 C217 H217 117.3 .
N30 C217 C218 125(2) .
C219 C218 H218 122 .
C217 C218 H218 122 .
C217 C218 C219 116(2) .
C220 C219 H219 120.3 .
C218 C219 H219 120.3 .
C220 C219 C218 119(3) .
C221 C220 H220 118.4 .
C219 C220 H220 118.4 .
C219 C220 C221 123(2) .
N30 C221 C222 113.0(15) .
N30 C221 C220 108.7(17) .
C222 C221 C220 138(2) .
N31 C222 C223 107.0(16) .
C221 C222 C223 140(2) .
N31 C222 C221 112.7(15) .
C224 C223 H223 116.6 .
C222 C223 H223 116.6 .
C224 C223 C222 127(2) .
C225 C224 H224 121.3 .
C223 C224 H224 121.3 .
C223 C224 C225 117(3) .
C226 C225 H225 122.7 .
C224 C225 H225 122.7 .
C226 C225 C224 114.6(19) .
N31 C226 H226 115.1 .
C225 C226 H226 115.1 .
N31 C226 C225 130(2) .
N500 C500 C501 167(2) .
H50B C501 H50C 110 .
H50A C501 H50C 108 .
C500 C501 H50C 111 .
H50A C501 H50B 109.5 .
C500 C501 H50B 109.5 .
C500 C501 H50A 109.5 .
N510 C510 C511 163.2 .
H51B C511 H51C 109.5 .
H51A C511 H51C 110 .
C510 C511 H51C 109.5 .
H51A C511 H51B 108 .
C510 C511 H51B 109.5 .
C510 C511 H51A 109.5 .
N520 C520 C521 167(2) .
H52B C521 H52C 109.5 .
H52A C521 H52C 109.5 .
C520 C521 H52C 111 .
H52A C521 H52B 108 .
C520 C521 H52B 109.5 .
C520 C521 H52A 109.5 .
N530 C530 C531 143 .
H53B C531 H53C 109.5 .
H53A C531 H53C 109.5 .
C530 C531 H53C 109.5 .
H53A C531 H53B 109.5 .
C530 C531 H53B 109.5 .
C530 C531 H53A 109.5 .

loop_
_geom_bond_atom_site_label_1
_geom_bond_atom_site_label_2
_geom_bond_distance
_geom_bond_site_symmetry_2
Rh1 Rh2 2.414(3) .
Rh1 N8 2.13(2) .
Rh1 N6 2.069(19) .
Rh1 N4 2.10(2) .
Rh1 N2 2.076(16) .
Rh1 N1 2.17(3) .
Rh2 N9 2.05(2) .
Rh2 N7 2.060(18) .
Rh2 N5 2.07(2) .
Rh2 N3 2.063(19) .
Re1 N15 2.12(2) .
Re1 N14 2.217(19) .
Re1 N10 2.243(16) .
Re1 C77 1.90(3) .
Re1 C76 1.91(3) .
Re1 C75 1.908(9) .
Re2 N17 2.10(2) .
Re2 N16 2.209(19) .
Re2 N11 2.203(19) .
Re2 C90 1.90(3) .
Re2 C89 1.90(3) .
Re2 C88 1.91(2) .
Re3 N19 2.10(2) .
Re3 N18 2.19(2) .
Re3 N12 2.18(2) .
Re3 C103 1.91(4) .
Re3 C102 1.90(4) .
Re3 C101 1.91(4) .
Re4A N21 2.15(2) .
Re4A N20 2.15(2) .
Re4A N13A 2.21(3) .
Re4A C116 1.908(10) .
Re4A C115 1.916(9) .
Re4A C114 1.910(10) .
Re4B N31 2.171(18) .
Re4B N30 2.165(18) .
Re4B N13B 2.25(3) .
Re4B C216 1.904(9) .
Re4B C215 1.910(9) .
Re4B C214 1.906(9) .
P1 F6 1.60(2) .
P1 F5 1.60(2) .
P1 F4 1.60(2) .
P1 F3 1.61(2) .
P1 F2 1.61(2) .
P1 F1 1.60(2) .
P2 F9 1.60(6) .
P2 F8 1.60(7) .
P2 F7 1.61(5) .
P2 F12 1.62(6) .
P2 F11 1.60(6) .
P2 F10 1.60(6) .
P3 F18 1.61(2) .
P3 F17 1.61(5) .
P3 F16 1.61(5) .
P3 F15 1.61(5) .
P3 F14 1.60(5) .
P3 F13 1.60(2) .
P4 F24 1.60(5) .
P4 F23 1.60(6) .
P4 F22 1.61(5) .
P4 F21 1.62(5) .
P4 F20 1.62(6) .
P4 F19 1.60(5) .
P5 F30 1.6094 .
P5 F29 1.5847 .
P5 F28 1.5937 .
P5 F27 1.6061 .
P5 F26 1.6045 .
P5 F25 1.5987 .
O1 C75 1.15(2) .
O2 C76 1.15(4) .
O3 C77 1.16(4) .
O4 C88 1.16(3) .
O5 C89 1.15(4) .
O6 C90 1.16(3) .
O7 C101 1.15(6) .
O8 C102 1.16(5) .
O9 C103 1.15(5) .
O10 C114 1.158(10) .
O11 C115 1.1502(12) .
O12 C116 1.160(10) .
O20 C214 1.157(9) .
O21 C215 1.159(9) .
O22 C216 1.163(9) .
N1 C1 1.10(5) .
N2 C9 1.42(2) .
N2 C3 1.34(3) .
N3 C3 1.31(3) .
N3 C15 1.38(2) .
N4 C27 1.40(3) .
N4 C21 1.37(4) .
N5 C33 1.42(3) .
N5 C21 1.27(4) .
N6 C45 1.44(3) .
N6 C39 1.29(3) .
N7 C51 1.37(3) .
N7 C39 1.30(3) .
N8 C63 1.49(3) .
N8 C57 1.33(4) .
N9 C69 1.45(4) .
N9 C57 1.19(3) .
N10 C7 1.36(3) .
N10 C6 1.24(3) .
N11 C25 1.32(3) .
N11 C24 1.39(3) .
N12 C43 1.32(4) .
N12 C42 1.29(4) .
N13A C61A 1.33(3) .
N13A C60A 1.34(3) .
N13B C61B 1.35(2) .
N13B C60B 1.34(2) .
N14 C82 1.37(3) .
N14 C78 1.27(3) .
N15 C87 1.34(3) .
N15 C83 1.37(3) .
N16 C95 1.37(4) .
N16 C91 1.27(3) .
N17 C96 1.37(3) .
N17 C100 1.34(3) .
N18 C108 1.36(4) .
N18 C104 1.26(3) .
N19 C113 1.35(3) .
N19 C109 1.38(3) .
N20 C121 1.35(2) .
N20 C117 1.301(19) .
N21 C126 1.31(2) .
N21 C122 1.35(2) .
N30 C221 1.348(19) .
N30 C217 1.309(19) .
N31 C226 1.297(18) .
N31 C222 1.361(19) .
N500 C500 1.1309(12) .
N510 F18 1.84(7) 3_545
N510 C510 1.1327 .
N520 C520 1.1310(13) .
N530 C530 1.2047 .
F18 N510 1.84(7) 3
C1 C2 1.40(6) .
C2 H2C 0.98 .
C2 H2B 0.98 .
C2 H2A 0.98 .
C4 C8 1.34(3) .
C4 C5 1.40(3) .
C4 C3 1.54(3) .
C5 H5 0.95 .
C5 C6 1.40(3) .
C6 H6 0.95 .
C7 H7 0.95 .
C7 C8 1.41(3) .
C8 H8 0.95 .
C9 C14 1.390(19) .
C9 C10 1.371(19) .
C10 H10 0.95 .
C10 C11 1.418(19) .
C11 H11 0.95 .
C11 C12 1.34(2) .
C12 H12 0.95 .
C12 C13 1.35(2) .
C13 H13 0.95 .
C13 C14 1.385(19) .
C14 H14 0.95 .
C15 C20 1.383(19) .
C15 C16 1.369(19) .
C16 H16 0.95 .
C16 C17 1.410(19) .
C17 H17 0.95 .
C17 C18 1.35(2) .
C18 H18 0.95 .
C18 C19 1.35(2) .
C19 H19 0.95 .
C19 C20 1.386(19) .
C20 H20 0.95 .
C22 C26 1.40(3) .
C22 C23 1.38(3) .
C22 C21 1.55(4) .
C23 H23 0.95 .
C23 C24 1.40(4) .
C24 H24 0.95 .
C25 H25 0.95 .
C25 C26 1.41(3) .
C26 H26 0.95 .
C27 C32 1.385(19) .
C27 C28 1.372(19) .
C28 H28 0.95 .
C28 C29 1.421(19) .
C29 H29 0.95 .
C29 C30 1.34(2) .
C30 H30 0.95 .
C30 C31 1.35(2) .
C31 H31 0.95 .
C31 C32 1.39(2) .
C32 H32 0.95 .
C33 C38 1.39(2) .
C33 C34 1.37(2) .
C34 H34 0.95 .
C34 C35 1.42(2) .
C35 H35 0.95 .
C35 C36 1.35(2) .
C36 H36 0.95 .
C36 C37 1.35(2) .
C37 H37 0.95 .
C37 C38 1.38(2) .
C38 H38 0.95 .
C40 C44 1.35(4) .
C40 C41 1.38(4) .
C40 C39 1.51(4) .
C41 H41 0.95 .
C41 C42 1.33(4) .
C42 H42 0.95 .
C43 H43 0.95 .
C43 C44 1.46(4) .
C44 H44 0.95 .
C45 C50 1.386(19) .
C45 C46 1.377(19) .
C46 H46 0.95 .
C46 C47 1.412(19) .
C47 H47 0.95 .
C47 C48 1.34(2) .
C48 H48 0.95 .
C48 C49 1.35(2) .
C49 H49 0.95 .
C49 C50 1.384(19) .
C50 H50 0.95 .
C51 C56 1.39(2) .
C51 C52 1.37(2) .
C52 H52 0.95 .
C52 C53 1.41(2) .
C53 H53 0.95 .
C53 C54 1.35(2) .
C54 H54 0.95 .
C54 C55 1.35(2) .
C55 H55 0.95 .
C55 C56 1.38(2) .
C56 H56 0.95 .
C57 C58B 1.53(4) .
C58A C62A 1.41(3) .
C58A C59A 1.41(3) .
C58A C57 1.50(4) .
C58B C62B 1.41(3) .
C58B C59B 1.42(3) .
C59A H59A 0.95 .
C59A C60A 1.32(3) .
C59B H59B 0.95 .
C59B C60B 1.31(3) .
C60A H60A 0.95 .
C60B H60B 0.95 .
C61A H61A 0.95 .
C61A C62A 1.32(3) .
C61B H61B 0.95 .
C61B C62B 1.31(3) .
C62A H62A 0.95 .
C62B H62B 0.95 .
C63 C68 1.39(2) .
C63 C64 1.37(2) .
C64 H64 0.95 .
C64 C65 1.42(5) .
C65 H65 0.95 .
C65 C66 1.35(5) .
C66 H66 0.95 .
C66 C67 1.35(5) .
C67 H67 0.95 .
C67 C68 1.38(5) .
C68 H68 0.95 .
C69 C74 1.39(2) .
C69 C70 1.37(2) .
C70 H70 0.95 .
C70 C71 1.41(5) .
C71 H71 0.95 .
C71 C72 1.35(5) .
C72 H72 0.95 .
C72 C73 1.35(5) .
C73 H73 0.95 .
C73 C74 1.39(5) .
C74 H74 0.95 .
C78 H78 0.95 .
C78 C79 1.33(3) .
C79 H79 0.95 .
C79 C80 1.36(4) .
C80 H80 0.95 .
C80 C81 1.28(4) .
C81 H81 0.95 .
C81 C82 1.43(3) .
C82 C83 1.47(4) .
C83 C84 1.35(3) .
C84 H84 0.95 .
C84 C85 1.34(4) .
C85 H85 0.95 .
C85 C86 1.45(5) .
C86 H86 0.95 .
C86 C87 1.47(4) .
C87 H87 0.95 .
C91 H91 0.95 .
C91 C92 1.33(3) .
C92 H92 0.95 .
C92 C93 1.36(4) .
C93 H93 0.95 .
C93 C94 1.27(4) .
C94 H94 0.95 .
C94 C95 1.42(4) .
C95 C96 1.47(4) .
C96 C97 1.35(3) .
C97 H97 0.95 .
C97 C98 1.34(4) .
C98 H98 0.95 .
C98 C99 1.46(5) .
C99 H99 0.95 .
C99 C100 1.47(4) .
C100 H100 0.95 .
C104 H104 0.95 .
C104 C105 1.33(3) .
C105 H105 0.95 .
C105 C106 1.36(4) .
C106 H106 0.95 .
C106 C107 1.28(4) .
C107 H107 0.95 .
C107 C108 1.42(4) .
C108 C109 1.47(4) .
C109 C110 1.35(3) .
C110 H110 0.95 .
C110 C111 1.34(4) .
C111 H111 0.95 .
C111 C112 1.45(5) .
C112 H112 0.95 .
C112 C113 1.48(4) .
C113 H113 0.95 .
C117 H117 0.95 .
C117 C118 1.35(3) .
C118 H118 0.95 .
C118 C119 1.40(4) .
C119 H119 0.95 .
C119 C120 1.42(4) .
C120 H120 0.95 .
C120 C121 1.61(3) .
C121 C122 1.520(19) .
C122 C123 1.56(3) .
C123 H123 0.95 .
C123 C124 1.38(4) .
C124 H124 0.95 .
C124 C125 1.40(4) .
C125 H125 0.95 .
C125 C126 1.35(3) .
C126 H126 0.95 .
C217 H217 0.95 .
C217 C218 1.37(3) .
C218 H218 0.95 .
C218 C219 1.38(3) .
C219 H219 0.95 .
C219 C220 1.33(4) .
C220 H220 0.95 .
C220 C221 1.58(3) .
C221 C222 1.515(18) .
C222 C223 1.59(3) .
C223 H223 0.95 .
C223 C224 1.31(4) .
C224 H224 0.95 .
C224 C225 1.42(3) .
C225 H225 0.95 .
C225 C226 1.34(3) .
C226 H226 0.95 .
C500 C501 1.4360(12) .
C501 H50C 0.98 .
C501 H50B 0.98 .
C501 H50A 0.98 .
C510 C511 1.4414 .
C511 H51C 0.98 .
C511 H51B 0.98 .
C511 H51A 0.98 .
C520 C521 1.4360(14) .
C521 H52C 0.98 .
C521 H52B 0.98 .
C521 H52A 0.98 .
C530 C531 1.4802 .
C531 H53C 0.98 .
C531 H53B 0.98 .
C531 H53A 0.98 .

loop_
_geom_torsion_atom_site_label_1
_geom_torsion_atom_site_label_2
_geom_torsion_atom_site_label_3
_geom_torsion_atom_site_label_4
_geom_torsion
_geom_torsion_site_symmetry_4
N8 Rh1 Rh2 N9 -15.3(9) .
N8 Rh1 Rh2 N7 -105.7(8) .
N8 Rh1 Rh2 N3 165.5(8) .
N8 Rh1 Rh2 N5 75.0(9) .
N6 Rh1 Rh2 N9 75.0(9) .
N6 Rh1 Rh2 N7 -15.4(8) .
N6 Rh1 Rh2 N3 -104.3(8) .
N6 Rh1 Rh2 N5 165.3(8) .
N4 Rh1 Rh2 N9 -105.5(10) .
N4 Rh1 Rh2 N7 164.1(8) .
N4 Rh1 Rh2 N3 75.3(8) .
N4 Rh1 Rh2 N5 -15.2(9) .
N2 Rh1 Rh2 N9 164.7(9) .
N2 Rh1 Rh2 N7 74.3(8) .
N2 Rh1 Rh2 N3 -14.5(8) .
N2 Rh1 Rh2 N5 -105.0(8) .
Rh2 Rh1 N8 C57 20.9(18) .
Rh2 Rh1 N8 C63 -151.6(16) .
N6 Rh1 N8 C57 -66(2) .
N6 Rh1 N8 C63 121.4(17) .
N4 Rh1 N8 C57 110(2) .
N4 Rh1 N8 C63 -63.0(17) .
N1 Rh1 N8 C57 -157(2) .
N1 Rh1 N8 C63 31(2) .
Rh2 Rh1 N6 C39 17.0(17) .
Rh2 Rh1 N6 C45 -150.8(15) .
N8 Rh1 N6 C39 100.4(19) .
N8 Rh1 N6 C45 -67.4(16) .
N2 Rh1 N6 C39 -71.1(18) .
N2 Rh1 N6 C45 121.1(16) .
N1 Rh1 N6 C39 -165(2) .
N1 Rh1 N6 C45 27(2) .
Rh2 Rh1 N4 C21 15.4(17) .
Rh2 Rh1 N4 C27 -144.8(16) .
N8 Rh1 N4 C21 -67.9(18) .
N8 Rh1 N4 C27 131.8(17) .
N2 Rh1 N4 C21 103.5(18) .
N2 Rh1 N4 C27 -56.8(16) .
N1 Rh1 N4 C21 -163(2) .
N1 Rh1 N4 C27 37(2) .
Rh2 Rh1 N2 C3 15.4(18) .
Rh2 Rh1 N2 C9 -147.1(16) .
N6 Rh1 N2 C3 102.4(19) .
N6 Rh1 N2 C9 -60.1(17) .
N4 Rh1 N2 C3 -73(2) .
N4 Rh1 N2 C9 124.3(17) .
N1 Rh1 N2 C3 -167(2) .
N1 Rh1 N2 C9 31(2) .
Rh1 Rh2 N9 C57 17(2) .
Rh1 Rh2 N9 C69 -152.7(19) .
N7 Rh2 N9 C57 105(2) .
N7 Rh2 N9 C69 -65(2) .
N5 Rh2 N9 C57 -71(2) .
N5 Rh2 N9 C69 119(2) .
Rh1 Rh2 N7 C39 19.4(19) .
Rh1 Rh2 N7 C51 -156.9(19) .
N9 Rh2 N7 C39 -69(2) .
N9 Rh2 N7 C51 114(2) .
N3 Rh2 N7 C39 108(2) .
N3 Rh2 N7 C51 -68.5(19) .
Rh1 Rh2 N5 C21 19.1(19) .
Rh1 Rh2 N5 C33 -152.7(16) .
N9 Rh2 N5 C21 108(2) .
N9 Rh2 N5 C33 -63.8(17) .
N3 Rh2 N5 C21 -69(2) .
N3 Rh2 N5 C33 119.1(16) .
Rh1 Rh2 N3 C3 18.2(19) .
Rh1 Rh2 N3 C15 -151.2(17) .
N7 Rh2 N3 C3 -69(2) .
N7 Rh2 N3 C15 121.2(18) .
N5 Rh2 N3 C3 106(2) .
N5 Rh2 N3 C15 -63.0(18) .
N14 Re1 N15 C87 178(2) .
N14 Re1 N15 C83 8.5(15) .
N10 Re1 N15 C87 90(2) .
N10 Re1 N15 C83 -80.0(16) .
C76 Re1 N15 C87 -1(2) .
C76 Re1 N15 C83 -171.1(17) .
C75 Re1 N15 C87 -91(2) .
C75 Re1 N15 C83 99.1(18) .
N15 Re1 N14 C78 173.3(19) .
N15 Re1 N14 C82 -3.7(17) .
N10 Re1 N14 C78 -105.8(18) .
N10 Re1 N14 C82 77.2(18) .
C77 Re1 N14 C78 -13.8(19) .
C77 Re1 N14 C82 169.2(18) .
C75 Re1 N14 C78 76.4(19) .
C75 Re1 N14 C82 -100.6(19) .
N15 Re1 N10 C6 -59(2) .
N15 Re1 N10 C7 118.0(19) .
N14 Re1 N10 C6 -135(2) .
N14 Re1 N10 C7 41.8(19) .
C77 Re1 N10 C6 126(2) .
C77 Re1 N10 C7 -57(2) .
C76 Re1 N10 C6 40(3) .
C76 Re1 N10 C7 -143(2) .
N16 Re2 N17 C100 179(2) .
N16 Re2 N17 C96 5.9(15) .
N11 Re2 N17 C100 95(2) .
N11 Re2 N17 C96 -79.0(16) .
C89 Re2 N17 C100 2(2) .
C89 Re2 N17 C96 -171.3(18) .
C88 Re2 N17 C100 -88(2) .
C88 Re2 N17 C96 98.1(17) .
N17 Re2 N16 C91 -178.8(18) .
N17 Re2 N16 C95 -0.9(18) .
N11 Re2 N16 C91 -94.7(18) .
N11 Re2 N16 C95 83.2(18) .
C90 Re2 N16 C91 -3(2) .
C90 Re2 N16 C95 175(2) .
C88 Re2 N16 C91 85.9(19) .
C88 Re2 N16 C95 -96(2) .
N17 Re2 N11 C25 125(3) .
N17 Re2 N11 C24 -55(2) .
N16 Re2 N11 C25 48(3) .
N16 Re2 N11 C24 -132(2) .
C90 Re2 N11 C25 -49(3) .
C90 Re2 N11 C24 131(3) .
C89 Re2 N11 C25 -134(3) .
C89 Re2 N11 C24 46(3) .
N18 Re3 N19 C113 -174(2) .
N18 Re3 N19 C109 16.1(15) .
N12 Re3 N19 C113 101(2) .
N12 Re3 N19 C109 -69.5(15) .
C102 Re3 N19 C113 11(3) .
C102 Re3 N19 C109 -159(2) .
C101 Re3 N19 C113 -79(3) .
C101 Re3 N19 C109 111(2) .
N19 Re3 N18 C104 174(3) .
N19 Re3 N18 C108 -10(3) .
N12 Re3 N18 C104 -104(2) .
N12 Re3 N18 C108 73(3) .
C103 Re3 N18 C104 -10(3) .
C103 Re3 N18 C108 166(3) .
C101 Re3 N18 C104 80(3) .
C101 Re3 N18 C108 -104(3) .
N19 Re3 N12 C42 -51(2) .
N19 Re3 N12 C43 120(2) .
N18 Re3 N12 C42 -129(3) .
N18 Re3 N12 C43 42(2) .
C103 Re3 N12 C42 137(3) .
C103 Re3 N12 C43 -52(3) .
C102 Re3 N12 C42 51(3) .
C102 Re3 N12 C43 -138(3) .
N20 Re4A N21 C126 -177(7) .
N20 Re4A N21 C122 4(8) .
N13A Re4A N21 C126 -95(6) .
N13A Re4A N21 C122 86(7) .
C116 Re4A N21 C126 -11(7) .
C116 Re4A N21 C122 170(8) .
C114 Re4A N21 C126 83(7) .
C114 Re4A N21 C122 -95(8) .
N21 Re4A N20 C117 179(2) .
N21 Re4A N20 C121 0(7) .
N13A Re4A N20 C117 97(2) .
N13A Re4A N20 C121 -82(6) .
C116 Re4A N20 C117 113(10) .
C116 Re4A N20 C121 -67(13) .
C115 Re4A N20 C117 4(4) .
C115 Re4A N20 C121 -176(7) .
C114 Re4A N20 C117 -87(4) .
C114 Re4A N20 C121 93(7) .
N21 Re4A N13A C61A 41(3) .
N21 Re4A N13A C60A -140(3) .
N20 Re4A N13A C61A 116(3) .
N20 Re4A N13A C60A -64(3) .
C116 Re4A N13A C61A -59(4) .
C116 Re4A N13A C60A 120(4) .
C115 Re4A N13A C61A -146(4) .
C115 Re4A N13A C60A 34(4) .
N30 Re4B N31 C226 -178(3) .
N30 Re4B N31 C222 -3(3) .
N13B Re4B N31 C226 -96(3) .
N13B Re4B N31 C222 79(3) .
C216 Re4B N31 C226 -6(3) .
C216 Re4B N31 C222 169(3) .
C214 Re4B N31 C226 91(3) .
C214 Re4B N31 C222 -94(3) .
N31 Re4B N30 C217 -179(3) .
N31 Re4B N30 C221 3(3) .
N13B Re4B N30 C217 97(2) .
N13B Re4B N30 C221 -82(3) .
C216 Re4B N30 C217 149(7) .
C216 Re4B N30 C221 -29(9) .
C215 Re4B N30 C217 5(3) .
C215 Re4B N30 C221 -174(4) .
C214 Re4B N30 C217 -86(3) .
C214 Re4B N30 C221 96(4) .
N31 Re4B N13B C60B -146.0(18) .
N31 Re4B N13B C61B 34.4(18) .
N30 Re4B N13B C60B -72.4(18) .
N30 Re4B N13B C61B 108.0(18) .
C216 Re4B N13B C60B 119(2) .
C216 Re4B N13B C61B -61(2) .
C215 Re4B N13B C60B 32(2) .
C215 Re4B N13B C61B -147(2) .
N31 Re4B C216 O22 152(24) .
N13B Re4B C216 O22 -126(24) .
C215 Re4B C216 O22 -31(24) .
C214 Re4B C216 O22 59(24) .
N30 Re4B C215 O21 -79(27) .
N13B Re4B C215 O21 -160(27) .
C216 Re4B C215 O21 109(27) .
C214 Re4B C215 O21 13(27) .
F17 P3 F18 N510 -18(10) 3
F16 P3 F18 N510 74(10) 3
F15 P3 F18 N510 -107(10) 3
F14 P3 F18 N510 167(10) 3
Rh1 N2 C9 C10 -70(2) .
Rh1 N2 C9 C14 109(2) .
C3 N2 C9 C10 128(2) .
C3 N2 C9 C14 -52(3) .
Rh1 N2 C3 N3 -6(3) .
Rh1 N2 C3 C4 173.4(16) .
C9 N2 C3 N3 157(2) .
C9 N2 C3 C4 -24(3) .
Rh2 N3 C3 N2 -11(4) .
Rh2 N3 C3 C4 169.7(16) .
C15 N3 C3 N2 157(2) .
C15 N3 C3 C4 -22(4) .
Rh2 N3 C15 C16 109.1(19) .
Rh2 N3 C15 C20 -62(2) .
C3 N3 C15 C16 -60(3) .
C3 N3 C15 C20 129(3) .
Rh1 N4 C27 C28 101.0(19) .
Rh1 N4 C27 C32 -74(2) .
C21 N4 C27 C28 -57(3) .
C21 N4 C27 C32 128(2) .
Rh1 N4 C21 N5 -5(3) .
Rh1 N4 C21 C22 174.5(15) .
C27 N4 C21 N5 154(3) .
C27 N4 C21 C22 -27(3) .
Rh2 N5 C33 C34 -57(2) .
Rh2 N5 C33 C38 122(2) .
C21 N5 C33 C34 131(2) .
C21 N5 C33 C38 -49(4) .
Rh2 N5 C21 N4 -12(4) .
Rh2 N5 C21 C22 168.1(18) .
C33 N5 C21 N4 159(2) .
C33 N5 C21 C22 -20(4) .
Rh1 N6 C45 C46 101.6(18) .
Rh1 N6 C45 C50 -75(2) .
C39 N6 C45 C46 -66(3) .
C39 N6 C45 C50 118(3) .
Rh1 N6 C39 N7 -7(3) .
Rh1 N6 C39 C40 172.2(17) .
C45 N6 C39 N7 160(2) .
C45 N6 C39 C40 -21(3) .
Rh2 N7 C51 C52 -61(3) .
Rh2 N7 C51 C56 111(2) .
C39 N7 C51 C52 123(3) .
C39 N7 C51 C56 -66(3) .
Rh2 N7 C39 N6 -12(3) .
Rh2 N7 C39 C40 169.2(16) .
C51 N7 C39 N6 164(2) .
C51 N7 C39 C40 -15(3) .
Rh1 N8 C63 C64 -64(3) .
Rh1 N8 C63 C68 112(3) .
C57 N8 C63 C64 124(3) .
C57 N8 C63 C68 -59(4) .
Rh1 N8 C57 N9 -15(4) .
Rh1 N8 C57 C58A 176(2) .
Rh1 N8 C57 C58B 175.5(16) .
C63 N8 C57 N9 157(3) .
C63 N8 C57 C58A -13(4) .
C63 N8 C57 C58B -13(4) .
Rh2 N9 C69 C70 -55(3) .
Rh2 N9 C69 C74 115(2) .
C57 N9 C69 C70 135(3) .
C57 N9 C69 C74 -55(4) .
Rh2 N9 C57 N8 -5(4) .
Rh2 N9 C57 C58A 160(3) .
Rh2 N9 C57 C58B 164.9(16) .
C69 N9 C57 N8 165(2) .
C69 N9 C57 C58A -31(5) .
C69 N9 C57 C58B -25(4) .
Re1 N10 C7 C8 -172.8(15) .
C6 N10 C7 C8 4(4) .
Re1 N10 C6 C5 170(2) .
C7 N10 C6 C5 -7(4) .
Re2 N11 C25 C26 -174(2) .
C24 N11 C25 C26 6(5) .
Re2 N11 C24 C23 173(2) .
C25 N11 C24 C23 -7(5) .
Re3 N12 C43 C44 -174(2) .
C42 N12 C43 C44 -1(4) .
Re3 N12 C42 C41 173(2) .
C43 N12 C42 C41 1(4) .
Re4A N13A C61A C62A 180(3) .
C60A N13A C61A C62A 0(4) .
Re4A N13A C60A C59A -178(2) .
C61A N13A C60A C59A 1(4) .
Re4B N13B C61B C62B -175(2) .
C60B N13B C61B C62B 6(3) .
Re4B N13B C60B C59B 174.7(18) .
C61B N13B C60B C59B -6(3) .
Re1 N14 C82 C81 177(2) .
Re1 N14 C82 C83 -1(3) .
C78 N14 C82 C81 0(4) .
C78 N14 C82 C83 -178(2) .
Re1 N14 C78 C79 -175.1(17) .
C82 N14 C78 C79 2(2) .
Re1 N15 C87 C86 -166(3) .
C83 N15 C87 C86 4(4) .
Re1 N15 C83 C84 168.7(18) .
Re1 N15 C83 C82 -11(2) .
C87 N15 C83 C84 -2(2) .
C87 N15 C83 C82 178(3) .
Re2 N16 C95 C94 179(2) .
Re2 N16 C95 C96 -4(3) .
C91 N16 C95 C94 -3(4) .
C91 N16 C95 C96 174(2) .
Re2 N16 C91 C92 179.7(18) .
C95 N16 C91 C92 2(2) .
Re2 N17 C96 C97 173.9(17) .
Re2 N17 C96 C95 -10(2) .
C100 N17 C96 C97 0(2) .
C100 N17 C96 C95 176(2) .
Re2 N17 C100 C99 -175(2) .
C96 N17 C100 C99 -1(4) .
Re3 N18 C108 C107 -173(3) .
Re3 N18 C108 C109 3(4) .
C104 N18 C108 C107 3(5) .
C104 N18 C108 C109 180(3) .
Re3 N18 C104 C105 174(3) .
C108 N18 C104 C105 -1(3) .
Re3 N19 C113 C112 -170(2) .
C109 N19 C113 C112 0(4) .
Re3 N19 C109 C110 171.2(16) .
Re3 N19 C109 C108 -19(3) .
C113 N19 C109 C110 0(2) .
C113 N19 C109 C108 170(3) .
Re4A N20 C121 C122 -3(9) .
Re4A N20 C121 C120 180(6) .
C117 N20 C121 C122 178(4) .
C117 N20 C121 C120 0(7) .
Re4A N20 C117 C118 179(5) .
C121 N20 C117 C118 -2(4) .
Re4A N21 C126 C125 -177(8) .
C122 N21 C126 C125 2(14) .
Re4A N21 C122 C121 -6(10) .
Re4A N21 C122 C123 178(6) .
C126 N21 C122 C121 175(8) .
C126 N21 C122 C123 -1(11) .
Re4B N30 C221 C222 -2(5) .
Re4B N30 C221 C220 175(3) .
C217 N30 C221 C222 179(4) .
C217 N30 C221 C220 -3(5) .
Re4B N30 C217 C218 -175(3) .
C221 N30 C217 C218 3(3) .
Re4B N31 C226 C225 172(4) .
C222 N31 C226 C225 -3(6) .
Re4B N31 C222 C221 3(4) .
Re4B N31 C222 C223 -173(3) .
C226 N31 C222 C221 178(5) .
C226 N31 C222 C223 2(3) .
C5 C4 C8 C7 -5(3) .
C3 C4 C8 C7 175(2) .
C8 C4 C5 C6 3(3) .
C3 C4 C5 C6 -177(2) .
C8 C4 C3 N3 129(3) .
C8 C4 C3 N2 -50(3) .
C5 C4 C3 N3 -51(3) .
C5 C4 C3 N2 130(2) .
C4 C5 C6 N10 3(4) .
N10 C7 C8 C4 1(3) .
N2 C9 C14 C13 -178(2) .
C10 C9 C14 C13 2(3) .
N2 C9 C10 C11 179(2) .
C14 C9 C10 C11 -1.3(19) .
C9 C10 C11 C12 -2(2) .
C10 C11 C12 C13 6(4) .
C11 C12 C13 C14 -5(4) .
C12 C13 C14 C9 1(4) .
N3 C15 C20 C19 172(2) .
C16 C15 C20 C19 0(3) .
N3 C15 C16 C17 -171(2) .
C20 C15 C16 C17 1(2) .
C15 C16 C17 C18 -2(2) .
C16 C17 C18 C19 2(4) .
C17 C18 C19 C20 -1(5) .
C18 C19 C20 C15 0(5) .
C23 C22 C26 C25 10(5) .
C21 C22 C26 C25 174(3) .
C26 C22 C23 C24 -11(5) .
C21 C22 C23 C24 -175(3) .
C26 C22 C21 N5 -49(4) .
C26 C22 C21 N4 131(3) .
C23 C22 C21 N5 115(3) .
C23 C22 C21 N4 -65(3) .
C22 C23 C24 N11 9(5) .
N11 C25 C26 C22 -8(5) .
N4 C27 C32 C31 172(2) .
C28 C27 C32 C31 -2(3) .
N4 C27 C28 C29 -174(2) .
C32 C27 C28 C29 1.1(19) .
C27 C28 C29 C30 1(2) .
C28 C29 C30 C31 -2(3) .
C29 C30 C31 C32 1(4) .
C30 C31 C32 C27 2(4) .
N5 C33 C38 C37 -177(3) .
C34 C33 C38 C37 2(4) .
N5 C33 C34 C35 179(2) .
C38 C33 C34 C35 -1(2) .
C33 C34 C35 C36 -2(2) .
C34 C35 C36 C37 4(4) .
C35 C36 C37 C38 -3(5) .
C36 C37 C38 C33 0(5) .
C41 C40 C44 C43 -5(4) .
C39 C40 C44 C43 177(2) .
C44 C40 C41 C42 5(4) .
C39 C40 C41 C42 -177(2) .
C44 C40 C39 N6 114(3) .
C44 C40 C39 N7 -67(3) .
C41 C40 C39 N6 -64(3) .
C41 C40 C39 N7 115(3) .
C40 C41 C42 N12 -3(4) .
N12 C43 C44 C40 4(5) .
N6 C45 C50 C49 175(2) .
C46 C45 C50 C49 -1(3) .
N6 C45 C46 C47 -175(2) .
C50 C45 C46 C47 1.6(19) .
C45 C46 C47 C48 1(2) .
C46 C47 C48 C49 -3(4) .
C47 C48 C49 C50 4(4) .
C48 C49 C50 C45 -1(4) .
N7 C51 C56 C55 -172(2) .
C52 C51 C56 C55 0(3) .
N7 C51 C52 C53 172(2) .
C56 C51 C52 C53 0(2) .
C51 C52 C53 C54 1(2) .
C52 C53 C54 C55 -2(4) .
C53 C54 C55 C56 2(5) .
C54 C55 C56 C51 -1(4) .
N9 C57 C58B C62B 130(3) .
N9 C57 C58B C59B -54(3) .
N8 C57 C58B C62B -59(3) .
N8 C57 C58B C59B 116(2) .
C58A C57 C58B C62B -61(9) .
C58A C57 C58B C59B 115(9) .
C59A C58A C62A C61A 2(4) .
C57 C58A C62A C61A -176(3) .
C62A C58A C59A C60A -1(2) .
C57 C58A C59A C60A 178(2) .
C62A C58A C57 N9 137(5) .
C62A C58A C57 N8 -56(4) .
C62A C58A C57 C58B 123(9) .
C59A C58A C57 N9 -41(5) .
C59A C58A C57 N8 126(3) .
C59A C58A C57 C58B -55(8) .
C59B C58B C62B C61B 0(3) .
C57 C58B C62B C61B 176(2) .
C62B C58B C59B C60B 0(2) .
C57 C58B C59B C60B -175(2) .
C58A C59A C60A N13A -1(4) .
C58B C59B C60B N13B 3(3) .
N13A C61A C62A C58A -2(5) .
N13B C61B C62B C58B -3(4) .
N8 C63 C68 C67 178(3) .
C64 C63 C68 C67 -5(4) .
N8 C63 C64 C65 179(3) .
C68 C63 C64 C65 2(2) .
C63 C64 C65 C66 3(2) .
C64 C65 C66 C67 -5(5) .
C65 C66 C67 C68 2(6) .
C66 C67 C68 C63 3(5) .
N9 C69 C74 C73 -168(3) .
C70 C69 C74 C73 3(4) .
N9 C69 C70 C71 168(3) .
C74 C69 C70 C71 -2(2) .
C69 C70 C71 C72 -1(2) .
C70 C71 C72 C73 5(4) .
C71 C72 C73 C74 -5(5) .
C72 C73 C74 C69 1(5) .
N14 C78 C79 C80 2(2) .
C78 C79 C80 C81 -7(4) .
C79 C80 C81 C82 9(5) .
C80 C81 C82 N14 -5(4) .
C80 C81 C82 C83 173(3) .
N14 C82 C83 C84 -172(2) .
N14 C82 C83 N15 8(3) .
C81 C82 C83 C84 10(4) .
C81 C82 C83 N15 -170(2) .
N15 C83 C84 C85 -1(3) .
C82 C83 C84 C85 179(3) .
C83 C84 C85 C86 3(5) .
C84 C85 C86 C87 -1(5) .
C85 C86 C87 N15 -3(5) .
N16 C91 C92 C93 1(2) .
C91 C92 C93 C94 -3(5) .
C92 C93 C94 C95 1(5) .
C93 C94 C95 N16 2(4) .
C93 C94 C95 C96 -176(3) .
N16 C95 C96 C97 -175(2) .
N16 C95 C96 N17 9(3) .
C94 C95 C96 C97 3(4) .
C94 C95 C96 N17 -174(2) .
N17 C96 C97 C98 0(3) .
C95 C96 C97 C98 -177(3) .
C96 C97 C98 C99 2(5) .
C97 C98 C99 C100 -3(5) .
C98 C99 C100 N17 3(5) .
N18 C104 C105 C106 -4(3) .
C104 C105 C106 C107 8(6) .
C105 C106 C107 C108 -7(8) .
C106 C107 C108 N18 1(6) .
C106 C107 C108 C109 -175(4) .
N18 C108 C109 C110 180(3) .
N18 C108 C109 N19 10(5) .
C107 C108 C109 C110 -4(5) .
C107 C108 C109 N19 -173(4) .
N19 C109 C110 C111 1(3) .
C108 C109 C110 C111 -168(3) .
C109 C110 C111 C112 -2(5) .
C110 C111 C112 C113 2(5) .
C111 C112 C113 N19 0(5) .
N20 C117 C118 C119 1(4) .
C117 C118 C119 C120 1(8) .
C118 C119 C120 C121 -2(11) .
C119 C120 C121 N20 2(10) .
C119 C120 C121 C122 -175(9) .
N20 C121 C122 N21 5(9) .
N20 C121 C122 C123 180(8) .
C120 C121 C122 N21 -178(9) .
C120 C121 C122 C123 -4(17) .
N21 C122 C123 C124 -3(11) .
C121 C122 C123 C124 -178(9) .
C122 C123 C124 C125 6(12) .
C123 C124 C125 C126 -4(11) .
C124 C125 C126 N21 0(13) .
N30 C217 C218 C219 5(3) .
C217 C218 C219 C220 -13(6) .
C218 C219 C220 C221 14(8) .
C219 C220 C221 N30 -5(7) .
C219 C220 C221 C222 171(6) .
N30 C221 C222 N31 0(6) .
N30 C221 C222 C223 174(4) .
C220 C221 C222 N31 -176(5) .
C220 C221 C222 C223 -2(10) .
N31 C222 C223 C224 4(3) .
C221 C222 C223 C224 -170(7) .
C222 C223 C224 C225 -8(5) .
C223 C224 C225 C226 6(6) .
C224 C225 C226 N31 -1(7) .
